data_7111165
loop_
_publ_author_name
'Wei\&s, Dana'
'Winter, Manuela'
'Fischer, Roland A.'
'Yu, Chen'
'Wichmann, Karin'
'Frenking, Gernot'

_publ_section_title
;
 [Pt2(GaCp*)2(\m2-GaCp*)3]: structure and bonding situation of the first
 homoleptic platinum complex with terminal and bridging Cp*Ga ligands
;
_journal_issue 24
_journal_name_full 'Chemical Communications'
_journal_page_first 2495
_journal_paper_doi 10.1039/b008133g
_journal_year 2000
_chemical_formula_sum 'C50 H75 Ga5 Pt2'
_chemical_formula_weight 1414.88
_chemical_name_systematic
; 
 ? 
;
_space_group_IT_number 14
_symmetry_cell_setting monoclinic
_symmetry_space_group_name_Hall '-P 2ybc'
_symmetry_space_group_name_H-M 'P 1 21/c 1'
_atom_sites_solution_hydrogens geom
_atom_sites_solution_primary direct
_atom_sites_solution_secondary difmap
_audit_creation_method SHELXL-97
_cell_angle_alpha 90.00
_cell_angle_beta 100.7300(10)
_cell_angle_gamma 90.00
_cell_formula_units_Z 4
_cell_length_a 14.9284(12)
_cell_length_b 20.1058(15)
_cell_length_c 18.9613(15)
_cell_measurement_reflns_used 60
_cell_measurement_temperature 203(2)
_cell_measurement_theta_max 15.0
_cell_measurement_theta_min 10.0
_cell_volume 5591.7(8)
_computing_cell_refinement SMART
_computing_data_collection SMART
_computing_data_reduction SAINT
_computing_molecular_graphics 'Bruker axs SHELXTL-PLUS'
_computing_publication_material SHELXL-97
_computing_structure_refinement 'SHELXL-97 (Sheldrick, 1997)'
_computing_structure_solution 'SHELXS-97 (Sheldrick, 1990)'
_diffrn_ambient_temperature 203(2)
_diffrn_measured_fraction_theta_full 0.996
_diffrn_measured_fraction_theta_max 0.996
_diffrn_measurement_device_type 'Bruker axs CCD 1000'
_diffrn_measurement_method \w-scans
_diffrn_radiation_monochromator graphite
_diffrn_radiation_source 'fine-focus sealed tube'
_diffrn_radiation_type MoK\a
_diffrn_radiation_wavelength 0.71073
_diffrn_reflns_av_R_equivalents 0.0639
_diffrn_reflns_av_sigmaI/netI 0.0694
_diffrn_reflns_limit_h_max 15
_diffrn_reflns_limit_h_min -19
_diffrn_reflns_limit_k_max 26
_diffrn_reflns_limit_k_min -18
_diffrn_reflns_limit_l_max 24
_diffrn_reflns_limit_l_min -24
_diffrn_reflns_number 34742
_diffrn_reflns_theta_full 27.52
_diffrn_reflns_theta_max 27.52
_diffrn_reflns_theta_min 1.72
_exptl_absorpt_coefficient_mu 7.384
_exptl_absorpt_correction_T_max 1.000
_exptl_absorpt_correction_T_min 0.608
_exptl_absorpt_correction_type empirical
_exptl_crystal_colour prism
_exptl_crystal_density_diffrn 1.681
_exptl_crystal_density_method 'not measured'
_exptl_crystal_description red-brown
_exptl_crystal_F_000 2744
_exptl_crystal_size_max 0.35
_exptl_crystal_size_mid 0.30
_exptl_crystal_size_min 0.28
_refine_diff_density_max 1.046
_refine_diff_density_min -1.796
_refine_diff_density_rms 0.166
_refine_ls_extinction_method none
_refine_ls_goodness_of_fit_ref 0.959
_refine_ls_hydrogen_treatment mixed
_refine_ls_matrix_type full
_refine_ls_number_parameters 591
_refine_ls_number_reflns 12822
_refine_ls_number_restraints 0
_refine_ls_restrained_S_all 0.959
_refine_ls_R_factor_all 0.0842
_refine_ls_R_factor_gt 0.0425
_refine_ls_shift/su_max 0.528
_refine_ls_shift/su_mean 0.023
_refine_ls_structure_factor_coef Fsqd
_refine_ls_weighting_details 'calc w=1/[\s^2^(Fo^2^)+(0.0339P)^2^+0.0000P] where P=(Fo^2^+2Fc^2^)/3'
_refine_ls_weighting_scheme calc
_refine_ls_wR_factor_gt 0.0758
_refine_ls_wR_factor_ref 0.0879
_reflns_number_gt 8118
_reflns_number_total 12822
_reflns_threshold_expression >2sigma(I)
_cod_data_source_file b008133gsup1.cif
_cod_data_source_block md544
_cod_original_sg_symbol_H-M P2(1)/c
_cod_database_code 7111165

loop_
_symmetry_equiv_pos_as_xyz
'x, y, z'
'-x, y+1/2, -z+1/2'
'-x, -y, -z'
'x, -y-1/2, z-1/2'

loop_
_atom_site_label
_atom_site_type_symbol
_atom_site_fract_x
_atom_site_fract_y
_atom_site_fract_z
_atom_site_U_iso_or_equiv
_atom_site_adp_type
_atom_site_occupancy
_atom_site_symmetry_multiplicity
_atom_site_calc_flag
_atom_site_refinement_flags
_atom_site_disorder_assembly
_atom_site_disorder_group
Pt1 Pt 0.318980(15) 0.429202(11) 0.251034(12) 0.03142(7) Uani 1 1 d . A .
Ga1 Ga 0.46920(5) 0.43059(4) 0.23379(5) 0.0506(2) Uani 1 1 d . . .
Pt2 Pt 0.151696(15) 0.425645(11) 0.268786(12) 0.03164(7) Uani 1 1 d . A .
Ga2 Ga 0.00147(5) 0.42010(4) 0.28650(5) 0.0505(2) Uani 1 1 d . . .
Ga3 Ga 0.27390(5) 0.36316(4) 0.34729(4) 0.04407(19) Uani 1 1 d . . .
Ga4 Ga 0.19616(5) 0.38504(4) 0.15769(4) 0.04457(19) Uani 1 1 d . . .
Ga5 Ga 0.23583(5) 0.53155(3) 0.26996(4) 0.0473(2) Uani 1 1 d . . .
C1 C 0.6204(5) 0.4306(5) 0.2873(5) 0.063(2) Uani 1 1 d . . .
C2 C 0.6047(5) 0.4871(4) 0.2426(5) 0.058(2) Uani 1 1 d . . .
C3 C 0.5784(5) 0.4648(5) 0.1712(5) 0.071(2) Uani 1 1 d . . .
C4 C 0.5797(6) 0.3947(5) 0.1721(6) 0.078(3) Uani 1 1 d . . .
C5 C 0.6065(5) 0.3749(4) 0.2445(6) 0.068(2) Uani 1 1 d . . .
C6 C 0.6538(5) 0.4345(5) 0.3677(5) 0.088(3) Uani 1 1 d . . .
H6A H 0.6648 0.3904 0.3869 0.132 Uiso 1 1 calc R . .
H6B H 0.6084 0.4558 0.3897 0.132 Uiso 1 1 calc R . .
H6C H 0.7093 0.4598 0.3776 0.132 Uiso 1 1 calc R . .
C7 C 0.6181(6) 0.5578(4) 0.2677(6) 0.095(3) Uani 1 1 d . . .
H7A H 0.5959 0.5631 0.3118 0.143 Uiso 1 1 calc R . .
H7B H 0.5851 0.5870 0.2319 0.143 Uiso 1 1 calc R . .
H7C H 0.6818 0.5687 0.2755 0.143 Uiso 1 1 calc R . .
C8 C 0.5577(6) 0.5079(6) 0.1054(5) 0.114(4) Uani 1 1 d . . .
H8A H 0.6137 0.5219 0.0920 0.171 Uiso 1 1 calc R . .
H8B H 0.5239 0.5463 0.1154 0.171 Uiso 1 1 calc R . .
H8C H 0.5223 0.4832 0.0667 0.171 Uiso 1 1 calc R . .
C9 C 0.5620(7) 0.3503(6) 0.1063(6) 0.140(5) Uani 1 1 d . . .
H9A H 0.6164 0.3259 0.1031 0.211 Uiso 1 1 calc R . .
H9B H 0.5449 0.3772 0.0641 0.211 Uiso 1 1 calc R . .
H9C H 0.5137 0.3198 0.1100 0.211 Uiso 1 1 calc R . .
C10 C 0.6161(7) 0.3034(4) 0.2704(7) 0.128(5) Uani 1 1 d . . .
H10A H 0.6433 0.3027 0.3204 0.192 Uiso 1 1 calc R . .
H10B H 0.6542 0.2795 0.2435 0.192 Uiso 1 1 calc R . .
H10C H 0.5571 0.2830 0.2636 0.192 Uiso 1 1 calc R . .
C11 C -0.1021(5) 0.4205(5) 0.3635(5) 0.070(2) Uani 1 1 d . . .
C12 C -0.1174(6) 0.3637(4) 0.3254(7) 0.079(3) Uani 1 1 d . . .
C13 C -0.1423(6) 0.3775(6) 0.2534(6) 0.075(3) Uani 1 1 d . . .
C14 C -0.1470(5) 0.4491(7) 0.2449(6) 0.092(4) Uani 1 1 d . . .
C15 C -0.1203(5) 0.4739(4) 0.3172(6) 0.065(2) Uani 1 1 d . . .
C16 C -0.0766(7) 0.4285(7) 0.4453(6) 0.156(6) Uani 1 1 d . . .
H16A H -0.1269 0.4479 0.4630 0.234 Uiso 1 1 calc R . .
H16B H -0.0243 0.4569 0.4569 0.234 Uiso 1 1 calc R . .
H16C H -0.0627 0.3857 0.4670 0.234 Uiso 1 1 calc R . .
C17 C -0.1120(8) 0.2948(5) 0.3586(9) 0.174(7) Uani 1 1 d . . .
H17A H -0.0618 0.2931 0.3984 0.261 Uiso 1 1 calc R . .
H17B H -0.1031 0.2624 0.3233 0.261 Uiso 1 1 calc R . .
H17C H -0.1676 0.2854 0.3751 0.261 Uiso 1 1 calc R . .
C18 C -0.1698(8) 0.3260(7) 0.1965(7) 0.178(8) Uani 1 1 d . . .
H18A H -0.1290 0.2888 0.2053 0.266 Uiso 1 1 calc R . .
H18B H -0.1672 0.3447 0.1503 0.266 Uiso 1 1 calc R . .
H18C H -0.2309 0.3114 0.1972 0.266 Uiso 1 1 calc R . .
C19 C -0.1751(7) 0.4862(10) 0.1793(7) 0.235(11) Uani 1 1 d . . .
H19A H -0.2403 0.4845 0.1654 0.352 Uiso 1 1 calc R . .
H19B H -0.1477 0.4672 0.1420 0.352 Uiso 1 1 calc R . .
H19C H -0.1560 0.5317 0.1868 0.352 Uiso 1 1 calc R . .
C20 C -0.1193(7) 0.5447(5) 0.3388(9) 0.172(7) Uani 1 1 d . . .
H20A H -0.1723 0.5541 0.3591 0.258 Uiso 1 1 calc R . .
H20B H -0.1197 0.5724 0.2975 0.258 Uiso 1 1 calc R . .
H20C H -0.0654 0.5535 0.3739 0.258 Uiso 1 1 calc R . .
C31 C 0.1464(6) 0.3753(4) 0.0351(4) 0.055(2) Uani 1 1 d . A .
C32 C 0.2351(6) 0.3521(4) 0.0498(4) 0.058(2) Uani 1 1 d . A .
C33 C 0.2363(6) 0.2944(4) 0.0929(4) 0.061(2) Uani 1 1 d . A .
C34 C 0.1471(7) 0.2842(4) 0.1033(4) 0.066(2) Uani 1 1 d . A .
C35 C 0.0922(5) 0.3339(5) 0.0677(4) 0.062(2) Uani 1 1 d . A .
C36 C 0.1118(8) 0.4346(5) -0.0114(5) 0.126(5) Uani 1 1 d . . .
H36A H 0.1599 0.4666 -0.0094 0.189 Uiso 1 1 calc R A .
H36B H 0.0615 0.4545 0.0058 0.189 Uiso 1 1 calc R . .
H36C H 0.0921 0.4202 -0.0601 0.189 Uiso 1 1 calc R . .
C37 C 0.3153(7) 0.3836(6) 0.0235(5) 0.125(5) Uani 1 1 d . . .
H37A H 0.2951 0.4017 -0.0236 0.187 Uiso 1 1 calc R A .
H37B H 0.3612 0.3505 0.0218 0.187 Uiso 1 1 calc R . .
H37C H 0.3403 0.4185 0.0557 0.187 Uiso 1 1 calc R . .
C38 C 0.3230(8) 0.2547(5) 0.1233(6) 0.125(5) Uani 1 1 d . . .
H38A H 0.3644 0.2825 0.1554 0.187 Uiso 1 1 calc R A .
H38B H 0.3516 0.2403 0.0847 0.187 Uiso 1 1 calc R . .
H38C H 0.3071 0.2167 0.1490 0.187 Uiso 1 1 calc R . .
C39 C 0.1154(10) 0.2285(5) 0.1480(5) 0.156(7) Uani 1 1 d . . .
H39A H 0.0777 0.2469 0.1790 0.234 Uiso 1 1 calc R A .
H39B H 0.1675 0.2073 0.1765 0.234 Uiso 1 1 calc R . .
H39C H 0.0811 0.1963 0.1166 0.234 Uiso 1 1 calc R . .
C40 C -0.0096(6) 0.3389(7) 0.0654(6) 0.137(5) Uani 1 1 d . . .
H40A H -0.0388 0.2991 0.0448 0.205 Uiso 1 1 calc R A .
H40B H -0.0335 0.3765 0.0367 0.205 Uiso 1 1 calc R . .
H40C H -0.0210 0.3444 0.1132 0.205 Uiso 1 1 calc R . .
C41 C 0.2044(8) 0.6259(3) 0.1950(5) 0.075(3) Uani 1 1 d . A .
C42 C 0.2934(6) 0.6304(4) 0.2258(6) 0.068(2) Uani 1 1 d . A .
C43 C 0.3025(8) 0.6351(4) 0.2989(7) 0.086(3) Uani 1 1 d . A .
C44 C 0.2107(13) 0.6353(4) 0.3139(6) 0.115(5) Uani 1 1 d . A .
C45 C 0.1526(6) 0.6296(4) 0.2459(7) 0.077(3) Uani 1 1 d . A .
C46 C 0.1653(11) 0.6180(5) 0.1164(6) 0.177(8) Uani 1 1 d . . .
H46A H 0.2089 0.5959 0.0931 0.266 Uiso 1 1 calc R A .
H46B H 0.1516 0.6610 0.0951 0.266 Uiso 1 1 calc R . .
H46C H 0.1105 0.5920 0.1107 0.266 Uiso 1 1 calc R . .
C47 C 0.3735(9) 0.6262(5) 0.1867(9) 0.190(8) Uani 1 1 d . . .
H47A H 0.3720 0.5842 0.1624 0.285 Uiso 1 1 calc R A .
H47B H 0.4295 0.6301 0.2207 0.285 Uiso 1 1 calc R . .
H47C H 0.3694 0.6616 0.1523 0.285 Uiso 1 1 calc R . .
C48 C 0.3850(11) 0.6386(6) 0.3532(10) 0.278(14) Uani 1 1 d . . .
H48A H 0.4203 0.5989 0.3514 0.416 Uiso 1 1 calc R A .
H48B H 0.3690 0.6426 0.3998 0.416 Uiso 1 1 calc R . .
H48C H 0.4201 0.6766 0.3442 0.416 Uiso 1 1 calc R . .
C49 C 0.1806(18) 0.6407(6) 0.3850(9) 0.328(18) Uani 1 1 d . . .
H49A H 0.1556 0.6842 0.3896 0.492 Uiso 1 1 calc R A .
H49B H 0.2319 0.6338 0.4231 0.492 Uiso 1 1 calc R . .
H49C H 0.1349 0.6077 0.3878 0.492 Uiso 1 1 calc R . .
C50 C 0.0500(8) 0.6287(6) 0.2323(10) 0.203(9) Uani 1 1 d . . .
H50A H 0.0282 0.5922 0.2012 0.304 Uiso 1 1 calc R A .
H50B H 0.0271 0.6697 0.2099 0.304 Uiso 1 1 calc R . .
H50C H 0.0294 0.6237 0.2770 0.304 Uiso 1 1 calc R . .
C21 C 0.3842(5) 0.3111(4) 0.4371(5) 0.045(5) Uani 0.57(3) 1 d PG A 1
C22 C 0.3267(7) 0.3500(4) 0.4716(4) 0.058(6) Uani 0.57(3) 1 d PG A 1
C23 C 0.2377(6) 0.3242(5) 0.4533(4) 0.056(6) Uani 0.57(3) 1 d PG A 1
C24 C 0.2402(6) 0.2693(5) 0.4075(4) 0.034(4) Uani 0.57(3) 1 d PG A 1
C25 C 0.3307(7) 0.2612(3) 0.3975(4) 0.041(5) Uani 0.57(3) 1 d PG A 1
C26 C 0.4845(7) 0.3210(8) 0.4418(9) 0.115(10) Uani 0.57(3) 1 d PG A 1
H26A H 0.5170 0.2847 0.4679 0.173 Uiso 0.57(3) 1 calc PR A 1
H26B H 0.5027 0.3620 0.4661 0.173 Uiso 0.57(3) 1 calc PR A 1
H26C H 0.4981 0.3225 0.3943 0.173 Uiso 0.57(3) 1 calc PR A 1
C27 C 0.3553(14) 0.4085(6) 0.5193(6) 0.119(11) Uani 0.57(3) 1 d PG A 1
H27A H 0.3026 0.4279 0.5335 0.178 Uiso 0.57(3) 1 calc PR A 1
H27B H 0.3842 0.4409 0.4938 0.178 Uiso 0.57(3) 1 calc PR A 1
H27C H 0.3973 0.3942 0.5612 0.178 Uiso 0.57(3) 1 calc PR A 1
C28 C 0.1551(9) 0.3504(9) 0.4782(8) 0.113(12) Uani 0.57(3) 1 d PG A 1
H28A H 0.1019 0.3276 0.4535 0.170 Uiso 0.57(3) 1 calc PR A 1
H28B H 0.1492 0.3972 0.4681 0.170 Uiso 0.57(3) 1 calc PR A 1
H28C H 0.1612 0.3433 0.5289 0.170 Uiso 0.57(3) 1 calc PR A 1
C29 C 0.1605(11) 0.2270(8) 0.3752(7) 0.100(10) Uani 0.57(3) 1 d PG A 1
H29A H 0.1132 0.2547 0.3492 0.151 Uiso 0.57(3) 1 calc PR A 1
H29B H 0.1379 0.2040 0.4126 0.151 Uiso 0.57(3) 1 calc PR A 1
H29C H 0.1794 0.1953 0.3430 0.151 Uiso 0.57(3) 1 calc PR A 1
C30 C 0.3641(14) 0.2088(6) 0.3527(7) 0.093(9) Uani 0.57(3) 1 d PG A 1
H30A H 0.3268 0.1698 0.3516 0.140 Uiso 0.57(3) 1 calc PR A 1
H30B H 0.4262 0.1978 0.3730 0.140 Uiso 0.57(3) 1 calc PR A 1
H30C H 0.3608 0.2252 0.3047 0.140 Uiso 0.57(3) 1 calc PR A 1
C21' C 0.2180(8) 0.2881(6) 0.4247(7) 0.047(7) Uani 0.43(3) 1 d PG A 2
C22' C 0.2826(14) 0.2526(6) 0.3933(5) 0.045(7) Uani 0.43(3) 1 d PG A 2
C23' C 0.3684(10) 0.2840(11) 0.4140(9) 0.059(10) Uani 0.43(3) 1 d PG A 2
C24' C 0.3569(10) 0.3390(9) 0.4583(9) 0.068(10) Uani 0.43(3) 1 d PG A 2
C25' C 0.2640(12) 0.3415(6) 0.4649(6) 0.072(10) Uani 0.43(3) 1 d PG A 2
C26' C 0.1181(12) 0.2720(14) 0.4169(15) 0.140(18) Uani 0.43(3) 1 d PG A 2
H26D H 0.0852 0.3113 0.4251 0.210 Uiso 0.43(3) 1 calc PR A 2
H26E H 0.1099 0.2385 0.4512 0.210 Uiso 0.43(3) 1 calc PR A 2
H26F H 0.0956 0.2557 0.3692 0.210 Uiso 0.43(3) 1 calc PR A 2
C27' C 0.263(3) 0.1920(9) 0.3461(9) 0.22(3) Uani 0.43(3) 1 d PG A 2
H27D H 0.2125 0.2008 0.3082 0.327 Uiso 0.43(3) 1 calc PR A 2
H27E H 0.2493 0.1551 0.3742 0.327 Uiso 0.43(3) 1 calc PR A 2
H27F H 0.3161 0.1816 0.3259 0.327 Uiso 0.43(3) 1 calc PR A 2
C28' C 0.4565(16) 0.2628(19) 0.3928(16) 0.23(4) Uani 0.43(3) 1 d PG A 2
H28D H 0.4590 0.2151 0.3912 0.349 Uiso 0.43(3) 1 calc PR A 2
H28E H 0.5070 0.2792 0.4273 0.349 Uiso 0.43(3) 1 calc PR A 2
H28F H 0.4595 0.2805 0.3463 0.349 Uiso 0.43(3) 1 calc PR A 2
C29' C 0.431(2) 0.3864(14) 0.4923(15) 0.19(3) Uani 0.43(3) 1 d PG A 2
H29D H 0.4040 0.4216 0.5158 0.286 Uiso 0.43(3) 1 calc PR A 2
H29E H 0.4601 0.4049 0.4559 0.286 Uiso 0.43(3) 1 calc PR A 2
H29F H 0.4745 0.3630 0.5269 0.286 Uiso 0.43(3) 1 calc PR A 2
C30' C 0.221(2) 0.3921(11) 0.5072(11) 0.17(2) Uani 0.43(3) 1 d PG A 2
H30D H 0.2161 0.4339 0.4823 0.250 Uiso 0.43(3) 1 calc PR A 2
H30E H 0.2591 0.3976 0.5537 0.250 Uiso 0.43(3) 1 calc PR A 2
H30F H 0.1620 0.3771 0.5126 0.250 Uiso 0.43(3) 1 calc PR A 2

loop_
_atom_site_aniso_label
_atom_site_aniso_U_11
_atom_site_aniso_U_22
_atom_site_aniso_U_33
_atom_site_aniso_U_23
_atom_site_aniso_U_13
_atom_site_aniso_U_12
Pt1 0.02842(13) 0.02867(12) 0.03874(14) 0.00061(11) 0.01034(10) -0.00028(10)
Ga1 0.0316(4) 0.0537(5) 0.0709(5) -0.0002(4) 0.0210(4) -0.0029(4)
Pt2 0.02793(13) 0.02933(12) 0.03907(14) -0.00135(11) 0.00990(10) 0.00057(10)
Ga2 0.0306(4) 0.0513(5) 0.0729(6) -0.0080(4) 0.0182(4) -0.0016(3)
Ga3 0.0442(4) 0.0476(4) 0.0421(4) 0.0130(3) 0.0125(3) 0.0071(3)
Ga4 0.0459(5) 0.0526(5) 0.0365(4) -0.0093(3) 0.0112(3) -0.0069(4)
Ga5 0.0436(4) 0.0260(3) 0.0738(6) -0.0027(3) 0.0149(4) 0.0001(3)
C1 0.025(4) 0.087(6) 0.081(6) 0.015(5) 0.017(4) 0.005(4)
C2 0.034(4) 0.058(5) 0.085(6) 0.001(5) 0.018(4) -0.002(4)
C3 0.041(5) 0.101(7) 0.079(6) 0.014(6) 0.028(4) -0.008(5)
C4 0.043(5) 0.106(8) 0.098(8) -0.028(6) 0.045(5) -0.010(5)
C5 0.042(5) 0.054(5) 0.117(8) 0.000(5) 0.042(5) 0.002(4)
C6 0.044(5) 0.117(8) 0.101(8) 0.025(6) 0.009(5) -0.005(5)
C7 0.056(6) 0.081(7) 0.149(10) 0.007(6) 0.023(6) -0.015(5)
C8 0.067(7) 0.180(11) 0.098(8) 0.050(8) 0.025(6) -0.018(7)
C9 0.086(9) 0.179(12) 0.174(12) -0.105(10) 0.069(8) -0.028(8)
C10 0.084(8) 0.071(7) 0.246(15) 0.022(8) 0.078(9) 0.025(6)
C11 0.039(4) 0.100(7) 0.074(6) 0.000(6) 0.018(4) -0.003(5)
C12 0.046(5) 0.058(5) 0.144(10) -0.005(6) 0.050(6) -0.006(4)
C13 0.037(5) 0.115(8) 0.080(6) -0.038(6) 0.027(4) -0.018(5)
C14 0.017(4) 0.173(11) 0.088(7) 0.065(7) 0.016(4) 0.012(5)
C15 0.037(4) 0.050(5) 0.115(8) -0.008(5) 0.034(5) -0.002(4)
C16 0.063(7) 0.32(2) 0.084(8) -0.002(10) 0.017(6) 0.000(10)
C17 0.102(10) 0.103(9) 0.34(2) 0.101(12) 0.096(12) 0.012(8)
C18 0.092(9) 0.255(16) 0.207(14) -0.171(13) 0.085(9) -0.101(10)
C19 0.046(7) 0.49(3) 0.177(13) 0.215(17) 0.045(8) 0.046(12)
C20 0.078(8) 0.085(8) 0.38(2) -0.087(11) 0.109(11) -0.022(6)
C31 0.072(6) 0.056(5) 0.036(4) -0.003(3) 0.006(4) -0.003(4)
C32 0.064(6) 0.077(6) 0.040(4) -0.027(4) 0.023(4) -0.029(4)
C33 0.080(6) 0.053(5) 0.045(4) -0.023(4) 0.000(4) 0.002(4)
C34 0.105(8) 0.056(5) 0.041(4) -0.010(4) 0.023(5) -0.035(5)
C35 0.045(5) 0.098(7) 0.042(4) -0.026(4) 0.011(4) -0.020(4)
C36 0.190(14) 0.115(9) 0.057(6) 0.008(6) -0.019(7) 0.007(8)
C37 0.119(10) 0.182(11) 0.096(8) -0.058(8) 0.075(7) -0.085(8)
C38 0.138(11) 0.112(8) 0.104(8) -0.040(7) -0.032(7) 0.071(8)
C39 0.31(2) 0.097(8) 0.069(7) -0.007(6) 0.057(9) -0.107(10)
C40 0.052(6) 0.257(15) 0.105(9) -0.060(9) 0.023(6) -0.046(8)
C41 0.111(9) 0.030(4) 0.079(6) 0.004(4) 0.010(6) 0.009(5)
C42 0.055(5) 0.039(4) 0.114(8) 0.013(5) 0.023(6) -0.001(4)
C43 0.100(8) 0.032(4) 0.100(8) 0.000(5) -0.047(7) -0.011(5)
C44 0.257(18) 0.030(4) 0.076(7) 0.001(5) 0.079(10) 0.034(7)
C45 0.063(6) 0.031(4) 0.149(10) 0.020(5) 0.050(6) 0.017(4)
C46 0.33(2) 0.067(7) 0.096(9) 0.009(6) -0.064(11) 0.005(10)
C47 0.163(14) 0.087(8) 0.38(2) 0.062(11) 0.193(16) 0.017(8)
C48 0.29(2) 0.067(8) 0.35(2) 0.042(11) -0.27(2) -0.051(10)
C49 0.79(5) 0.071(8) 0.221(18) 0.029(10) 0.34(3) 0.083(17)
C50 0.068(8) 0.092(9) 0.45(3) 0.096(13) 0.051(13) 0.018(7)
C21 0.047(10) 0.047(12) 0.035(11) 0.008(8) -0.007(8) 0.006(8)
C22 0.067(14) 0.061(11) 0.039(9) 0.006(8) -0.011(11) -0.002(11)
C23 0.085(13) 0.063(13) 0.024(9) 0.009(8) 0.023(9) 0.029(11)
C24 0.036(9) 0.035(9) 0.036(8) 0.009(6) 0.020(6) 0.009(7)
C25 0.034(11) 0.039(9) 0.049(9) 0.006(7) 0.004(9) 0.009(8)
C26 0.051(12) 0.19(3) 0.104(19) 0.065(17) 0.008(12) 0.011(14)
C27 0.21(3) 0.080(13) 0.053(11) -0.013(9) -0.004(16) -0.030(17)
C28 0.116(18) 0.18(3) 0.061(13) 0.062(15) 0.059(12) 0.099(18)
C29 0.102(18) 0.092(16) 0.097(14) 0.059(12) -0.009(12) -0.045(13)
C30 0.16(2) 0.068(11) 0.057(11) 0.003(9) 0.036(13) 0.051(14)
C21' 0.047(12) 0.063(16) 0.043(14) 0.028(11) 0.035(10) 0.041(11)
C22' 0.07(2) 0.040(11) 0.028(9) -0.002(8) 0.004(12) 0.023(13)
C23' 0.041(17) 0.09(3) 0.050(18) 0.033(17) 0.018(14) 0.012(15)
C24' 0.062(19) 0.07(2) 0.07(2) -0.001(15) -0.002(15) -0.023(15)
C25' 0.11(3) 0.072(16) 0.023(10) 0.013(11) -0.003(17) 0.035(19)
C26' 0.07(2) 0.16(3) 0.19(4) 0.04(3) 0.00(2) -0.03(2)
C27' 0.41(9) 0.13(3) 0.070(18) 0.006(18) -0.08(3) 0.14(4)
C28' 0.14(4) 0.37(8) 0.23(5) 0.15(6) 0.15(4) 0.17(5)
C29' 0.18(5) 0.24(5) 0.12(4) 0.07(3) -0.06(3) -0.11(4)
C30' 0.34(7) 0.11(3) 0.07(2) -0.006(17) 0.08(3) 0.06(4)

loop_
_atom_type_symbol
_atom_type_description
_atom_type_scat_dispersion_real
_atom_type_scat_dispersion_imag
_atom_type_scat_source
C C 0.0033 0.0016 'International Tables Vol C Tables 4.2.6.8 and 6.1.1.4'
H H 0.0000 0.0000 'International Tables Vol C Tables 4.2.6.8 and 6.1.1.4'
Ga Ga 0.2307 1.6083 'International Tables Vol C Tables 4.2.6.8 and 6.1.1.4'
Pt Pt -1.7033 8.3905 'International Tables Vol C Tables 4.2.6.8 and 6.1.1.4'

loop_
_geom_angle_atom_site_label_1
_geom_angle_atom_site_label_2
_geom_angle_atom_site_label_3
_geom_angle
Ga1 Pt1 Ga3 121.12(3)
Ga1 Pt1 Ga5 122.38(3)
Ga3 Pt1 Ga5 97.38(3)
Ga1 Pt1 Ga4 120.74(3)
Ga3 Pt1 Ga4 93.95(3)
Ga5 Pt1 Ga4 94.46(3)
Ga1 Pt1 Pt2 178.93(2)
Ga3 Pt1 Pt2 58.771(19)
Ga5 Pt1 Pt2 58.563(19)
Ga4 Pt1 Pt2 58.359(19)
C1 Ga1 C3 59.6(3)
C1 Ga1 C2 35.8(3)
C3 Ga1 C2 35.8(3)
C1 Ga1 C4 59.1(3)
C3 Ga1 C4 35.6(3)
C2 Ga1 C4 59.3(3)
C1 Ga1 C5 34.8(3)
C3 Ga1 C5 59.1(3)
C2 Ga1 C5 58.6(3)
C4 Ga1 C5 35.6(3)
C1 Ga1 Pt1 146.3(2)
C3 Ga1 Pt1 150.8(2)
C2 Ga1 Pt1 148.7(2)
C4 Ga1 Pt1 150.0(2)
C5 Ga1 Pt1 147.6(2)
Ga2 Pt2 Ga4 121.81(3)
Ga2 Pt2 Ga5 122.76(3)
Ga4 Pt2 Ga5 94.35(3)
Ga2 Pt2 Ga3 120.72(3)
Ga4 Pt2 Ga3 93.46(3)
Ga5 Pt2 Ga3 96.64(3)
Ga2 Pt2 Pt1 178.60(2)
Ga4 Pt2 Pt1 58.431(19)
Ga5 Pt2 Pt1 58.319(19)
Ga3 Pt2 Pt1 57.952(19)
C15 Ga2 C14 36.8(3)
C15 Ga2 C13 59.7(3)
C14 Ga2 C13 36.9(3)
C15 Ga2 C11 35.0(3)
C14 Ga2 C11 59.9(3)
C13 Ga2 C11 58.1(3)
C15 Ga2 Pt2 147.94(19)
C14 Ga2 Pt2 146.6(2)
C13 Ga2 Pt2 149.0(2)
C11 Ga2 Pt2 149.7(2)
C15 Ga2 C12 57.5(3)
C14 Ga2 C12 59.2(3)
C13 Ga2 C12 34.6(3)
C11 Ga2 C12 33.7(3)
Pt2 Ga2 C12 151.1(2)
C24' Ga3 C25' 36.0(2)
C24' Ga3 C23 45.8(4)
C25' Ga3 C23 13.4(4)
C24' Ga3 C24 60.1(3)
C25' Ga3 C24 46.2(3)
C23 Ga3 C24 35.47(13)
C24' Ga3 C23' 35.7(2)
C25' Ga3 C23' 59.2(3)
C23 Ga3 C23' 60.9(3)
C24 Ga3 C23' 48.8(3)
C24' Ga3 C22 14.7(5)
C25' Ga3 C22 23.2(4)
C23 Ga3 C22 35.08(14)
C24 Ga3 C22 58.4(2)
C23' Ga3 C22 47.6(4)
C24' Ga3 C25 49.4(4)
C25' Ga3 C25 61.7(3)
C23 Ga3 C25 58.5(2)
C24 Ga3 C25 35.16(13)
C23' Ga3 C25 18.4(5)
C22 Ga3 C25 57.9(2)
C24' Ga3 C21' 59.1(3)
C25' Ga3 C21' 35.3(2)
C23 Ga3 C21' 22.6(3)
C24 Ga3 C21' 15.5(3)
C23' Ga3 C21' 58.4(3)
C22 Ga3 C21' 53.0(3)
C25 Ga3 C21' 48.2(3)
C24' Ga3 C21 20.6(5)
C25' Ga3 C21 52.0(3)
C23 Ga3 C21 58.1(2)
C24 Ga3 C21 58.1(2)
C23' Ga3 C21 17.3(5)
C22 Ga3 C21 34.58(14)
C25 Ga3 C21 34.63(14)
C21' Ga3 C21 63.3(3)
C24' Ga3 C22' 58.8(3)
C25' Ga3 C22' 58.6(3)
C23 Ga3 C22' 51.0(3)
C24 Ga3 C22' 19.7(3)
C23' Ga3 C22' 34.94(19)
C22 Ga3 C22' 62.8(3)
C25 Ga3 C22' 17.7(4)
C21' Ga3 C22' 34.75(19)
C21 Ga3 C22' 49.0(4)
C24' Ga3 Pt1 128.6(3)
C25' Ga3 Pt1 154.1(4)
C23 Ga3 Pt1 166.4(3)
C24 Ga3 Pt1 157.9(3)
C23' Ga3 Pt1 123.4(3)
C22 Ga3 Pt1 135.9(2)
C25 Ga3 Pt1 130.2(2)
C21' Ga3 Pt1 170.6(4)
C21 Ga3 Pt1 121.49(19)
C22' Ga3 Pt1 140.8(3)
C24' Ga3 Pt2 151.0(6)
C25' Ga3 Pt2 120.4(4)
C23 Ga3 Pt2 115.47(19)
C24 Ga3 Pt2 120.6(2)
C23' Ga3 Pt2 167.4(6)
C22 Ga3 Pt2 137.0(2)
C25 Ga3 Pt2 149.0(3)
C21' Ga3 Pt2 113.1(3)
C21 Ga3 Pt2 171.6(2)
C22' Ga3 Pt2 132.7(5)
Pt1 Ga3 Pt2 63.277(19)
C31 Ga4 C35 34.8(3)
C31 Ga4 C32 34.7(3)
C35 Ga4 C32 58.0(3)
C31 Ga4 C34 57.7(3)
C35 Ga4 C34 34.7(3)
C32 Ga4 C34 58.1(3)
C31 Ga4 C33 58.1(3)
C35 Ga4 C33 58.0(3)
C32 Ga4 C33 35.4(3)
C34 Ga4 C33 34.8(3)
C31 Ga4 Pt2 143.2(2)
C35 Ga4 Pt2 121.72(19)
C32 Ga4 Pt2 176.9(2)
C34 Ga4 Pt2 123.68(19)
C33 Ga4 Pt2 147.6(2)
C31 Ga4 Pt1 144.0(2)
C35 Ga4 Pt1 173.4(2)
C32 Ga4 Pt1 117.39(19)
C34 Ga4 Pt1 139.6(3)
C33 Ga4 Pt1 115.4(2)
Pt2 Ga4 Pt1 63.210(19)
C44 Ga5 C43 36.5(4)
C44 Ga5 C45 35.7(4)
C43 Ga5 C45 58.6(3)
C44 Ga5 C41 57.5(3)
C43 Ga5 C41 56.8(3)
C45 Ga5 C41 33.3(3)
C44 Ga5 C42 57.6(4)
C43 Ga5 C42 33.8(3)
C45 Ga5 C42 55.8(3)
C41 Ga5 C42 33.1(3)
C44 Ga5 Pt1 158.4(5)
C43 Ga5 Pt1 125.2(3)
C45 Ga5 Pt1 160.6(3)
C41 Ga5 Pt1 129.2(2)
C42 Ga5 Pt1 115.0(2)
C44 Ga5 Pt2 131.9(4)
C43 Ga5 Pt2 165.2(4)
C45 Ga5 Pt2 118.4(2)
C41 Ga5 Pt2 130.0(3)
C42 Ga5 Pt2 159.0(3)
Pt1 Ga5 Pt2 63.118(19)
C5 C1 C2 108.1(8)
C5 C1 C6 128.4(9)
C2 C1 C6 123.3(9)
C5 C1 Ga1 73.2(5)
C2 C1 Ga1 72.3(4)
C6 C1 Ga1 123.8(5)
C1 C2 C3 107.8(8)
C1 C2 C7 125.1(9)
C3 C2 C7 127.1(9)
C1 C2 Ga1 72.0(4)
C3 C2 Ga1 71.9(4)
C7 C2 Ga1 123.7(5)
C4 C3 C2 107.8(8)
C4 C3 C8 126.0(10)
C2 C3 C8 126.1(9)
C4 C3 Ga1 72.7(4)
C2 C3 Ga1 72.3(4)
C8 C3 Ga1 123.1(6)
C3 C4 C5 107.1(8)
C3 C4 C9 125.3(11)
C5 C4 C9 127.4(10)
C3 C4 Ga1 71.6(5)
C5 C4 Ga1 72.3(4)
C9 C4 Ga1 124.7(6)
C1 C5 C4 109.2(8)
C1 C5 C10 125.8(10)
C4 C5 C10 125.0(10)
C1 C5 Ga1 72.0(4)
C4 C5 Ga1 72.1(5)
C10 C5 Ga1 121.1(5)
C1 C6 H6A 109.5
C1 C6 H6B 109.5
H6A C6 H6B 109.5
C1 C6 H6C 109.5
H6A C6 H6C 109.5
H6B C6 H6C 109.5
C2 C7 H7A 109.5
C2 C7 H7B 109.5
H7A C7 H7B 109.5
C2 C7 H7C 109.5
H7A C7 H7C 109.5
H7B C7 H7C 109.5
C3 C8 H8A 109.5
C3 C8 H8B 109.5
H8A C8 H8B 109.5
C3 C8 H8C 109.5
H8A C8 H8C 109.5
H8B C8 H8C 109.5
C4 C9 H9A 109.5
C4 C9 H9B 109.5
H9A C9 H9B 109.5
C4 C9 H9C 109.5
H9A C9 H9C 109.5
H9B C9 H9C 109.5
C5 C10 H10A 109.5
C5 C10 H10B 109.5
H10A C10 H10B 109.5
C5 C10 H10C 109.5
H10A C10 H10C 109.5
H10B C10 H10C 109.5
C12 C11 C15 108.9(9)
C12 C11 C16 128.0(11)
C15 C11 C16 122.9(10)
C12 C11 Ga2 74.1(5)
C15 C11 Ga2 71.2(4)
C16 C11 Ga2 124.6(6)
C11 C12 C13 110.4(9)
C11 C12 C17 124.1(12)
C13 C12 C17 125.5(11)
C11 C12 Ga2 72.2(5)
C13 C12 Ga2 70.7(5)
C17 C12 Ga2 126.1(6)
C12 C13 C14 108.1(8)
C12 C13 C18 124.3(12)
C14 C13 C18 127.3(12)
C12 C13 Ga2 74.8(5)
C14 C13 Ga2 71.5(5)
C18 C13 Ga2 125.0(6)
C19 C14 C13 127.6(14)
C19 C14 C15 128.6(14)
C13 C14 C15 103.8(7)
C19 C14 Ga2 122.4(6)
C13 C14 Ga2 71.6(5)
C15 C14 Ga2 71.4(4)
C11 C15 C14 108.8(8)
C11 C15 C20 125.5(11)
C14 C15 C20 125.6(11)
C11 C15 Ga2 73.9(4)
C14 C15 Ga2 71.7(4)
C20 C15 Ga2 124.0(6)
C11 C16 H16A 109.5
C11 C16 H16B 109.5
H16A C16 H16B 109.5
C11 C16 H16C 109.5
H16A C16 H16C 109.5
H16B C16 H16C 109.5
C12 C17 H17A 109.5
C12 C17 H17B 109.5
H17A C17 H17B 109.5
C12 C17 H17C 109.5
H17A C17 H17C 109.5
H17B C17 H17C 109.5
C13 C18 H18A 109.5
C13 C18 H18B 109.4
H18A C18 H18B 109.5
C13 C18 H18C 109.5
H18A C18 H18C 109.5
H18B C18 H18C 109.5
C14 C19 H19A 109.5
C14 C19 H19B 109.5
H19A C19 H19B 109.5
C14 C19 H19C 109.5
H19A C19 H19C 109.5
H19B C19 H19C 109.5
C15 C20 H20A 109.5
C15 C20 H20B 109.5
H20A C20 H20B 109.5
C15 C20 H20C 109.5
H20A C20 H20C 109.5
H20B C20 H20C 109.5
C32 C31 C35 108.9(7)
C32 C31 C36 126.4(8)
C35 C31 C36 124.7(9)
C32 C31 Ga4 73.1(4)
C35 C31 Ga4 72.9(4)
C36 C31 Ga4 122.0(5)
C31 C32 C33 107.6(7)
C31 C32 C37 125.2(9)
C33 C32 C37 127.2(9)
C31 C32 Ga4 72.2(4)
C33 C32 Ga4 72.8(4)
C37 C32 Ga4 120.8(5)
C34 C33 C32 107.0(7)
C34 C33 C38 128.9(9)
C32 C33 C38 124.1(9)
C34 C33 Ga4 72.3(4)
C32 C33 Ga4 71.8(4)
C38 C33 Ga4 119.1(5)
C35 C34 C33 108.5(7)
C35 C34 C39 125.5(10)
C33 C34 C39 126.0(10)
C35 C34 Ga4 72.3(4)
C33 C34 Ga4 72.8(4)
C39 C34 Ga4 119.7(5)
C34 C35 C31 108.1(7)
C34 C35 C40 124.1(9)
C31 C35 C40 127.8(10)
C34 C35 Ga4 73.1(4)
C31 C35 Ga4 72.3(4)
C40 C35 Ga4 121.4(6)
C31 C36 H36A 109.5
C31 C36 H36B 109.5
H36A C36 H36B 109.5
C31 C36 H36C 109.5
H36A C36 H36C 109.5
H36B C36 H36C 109.5
C32 C37 H37A 109.5
C32 C37 H37B 109.5
H37A C37 H37B 109.5
C32 C37 H37C 109.5
H37A C37 H37C 109.5
H37B C37 H37C 109.5
C33 C38 H38A 109.5
C33 C38 H38B 109.5
H38A C38 H38B 109.5
C33 C38 H38C 109.4
H38A C38 H38C 109.5
H38B C38 H38C 109.5
C34 C39 H39A 109.5
C34 C39 H39B 109.5
H39A C39 H39B 109.5
C34 C39 H39C 109.5
H39A C39 H39C 109.5
H39B C39 H39C 109.5
C35 C40 H40A 109.5
C35 C40 H40B 109.5
H40A C40 H40B 109.5
C35 C40 H40C 109.5
H40A C40 H40C 109.5
H40B C40 H40C 109.5
C45 C41 C42 109.6(9)
C45 C41 C46 123.2(12)
C42 C41 C46 127.1(12)
C45 C41 Ga5 71.9(5)
C42 C41 Ga5 74.0(5)
C46 C41 Ga5 120.5(6)
C41 C42 C43 110.2(9)
C41 C42 C47 125.7(12)
C43 C42 C47 123.9(12)
C41 C42 Ga5 72.9(5)
C43 C42 Ga5 71.1(5)
C47 C42 Ga5 119.5(6)
C42 C43 C48 129.1(15)
C42 C43 C44 106.2(8)
C48 C43 C44 124.6(16)
C42 C43 Ga5 75.1(5)
C48 C43 Ga5 118.7(6)
C44 C43 Ga5 70.8(5)
C45 C44 C43 105.2(8)
C45 C44 C49 125.9(18)
C43 C44 C49 128.9(18)
C45 C44 Ga5 73.3(5)
C43 C44 Ga5 72.7(5)
C49 C44 Ga5 119.1(7)
C41 C45 C44 108.7(10)
C41 C45 C50 125.3(14)
C44 C45 C50 126.0(14)
C41 C45 Ga5 74.8(5)
C44 C45 Ga5 71.1(5)
C50 C45 Ga5 120.8(6)
C41 C46 H46A 109.5
C41 C46 H46B 109.5
H46A C46 H46B 109.5
C41 C46 H46C 109.4
H46A C46 H46C 109.5
H46B C46 H46C 109.5
C42 C47 H47A 109.4
C42 C47 H47B 109.5
H47A C47 H47B 109.5
C42 C47 H47C 109.5
H47A C47 H47C 109.5
H47B C47 H47C 109.5
C43 C48 H48A 109.5
C43 C48 H48B 109.4
H48A C48 H48B 109.5
C43 C48 H48C 109.5
H48A C48 H48C 109.5
H48B C48 H48C 109.5
C44 C49 H49A 109.5
C44 C49 H49B 109.4
H49A C49 H49B 109.5
C44 C49 H49C 109.5
H49A C49 H49C 109.5
H49B C49 H49C 109.5
C45 C50 H50A 109.5
C45 C50 H50B 109.5
H50A C50 H50B 109.5
C45 C50 H50C 109.5
H50A C50 H50C 109.5
H50B C50 H50C 109.5
C25 C21 C22 108.0
C25 C21 C26 126.0
C22 C21 C26 126.0
C25 C21 Ga3 71.6(2)
C22 C21 Ga3 71.8(2)
C26 C21 Ga3 122.3(2)
C21 C22 C23 108.0
C21 C22 C27 126.0
C23 C22 C27 126.0
C21 C22 Ga3 73.6(2)
C23 C22 Ga3 70.8(2)
C27 C22 Ga3 121.4(2)
C24 C23 C22 108.0
C24 C23 C28 126.0
C22 C23 C28 126.0
C24 C23 Ga3 72.1(2)
C22 C23 Ga3 74.2(2)
C28 C23 Ga3 119.6(2)
C25 C24 C23 108.0
C25 C24 C29 126.0
C23 C24 C29 126.0
C25 C24 Ga3 74.0(2)
C23 C24 Ga3 72.4(2)
C29 C24 Ga3 119.4(3)
C24 C25 C21 108.0
C24 C25 C30 126.0
C21 C25 C30 126.0
C24 C25 Ga3 70.8(2)
C21 C25 Ga3 73.8(2)
C30 C25 Ga3 121.1(2)
C25' C21' C22' 108.0
C25' C21' C26' 126.0
C22' C21' C26' 126.0
C25' C21' Ga3 70.1(4)
C22' C21' Ga3 73.4(4)
C26' C21' Ga3 122.2(4)
C23' C22' C21' 108.0
C23' C22' C27' 126.0
C21' C22' C27' 126.0
C23' C22' Ga3 70.7(4)
C21' C22' Ga3 71.9(4)
C27' C22' Ga3 123.0(4)
C22' C23' C24' 108.0
C22' C23' C28' 126.0
C24' C23' C28' 126.0
C22' C23' Ga3 74.3(4)
C24' C23' Ga3 70.3(4)
C28' C23' Ga3 121.1(4)
C23' C24' C25' 108.0
C23' C24' C29' 126.0
C25' C24' C29' 126.0
C23' C24' Ga3 74.1(4)
C25' C24' Ga3 72.7(4)
C29' C24' Ga3 119.1(4)
C21' C25' C24' 108.0
C21' C25' C30' 126.0
C24' C25' C30' 126.0
C21' C25' Ga3 74.6(5)
C24' C25' Ga3 71.4(4)
C30' C25' Ga3 119.8(4)
C21' C26' H26D 109.5
C21' C26' H26E 109.5
H26D C26' H26E 109.5
C21' C26' H26F 109.5
H26D C26' H26F 109.5
H26E C26' H26F 109.5
C22' C27' H27D 109.7
C22' C27' H27E 109.7
H27D C27' H27E 109.3
C22' C27' H27F 109.7
H27D C27' H27F 109.3
H27E C27' H27F 109.3
C23' C28' H28D 109.5
C23' C28' H28E 109.5
H28D C28' H28E 109.5
C23' C28' H28F 109.5
H28D C28' H28F 109.5
H28E C28' H28F 109.5
C24' C29' H29D 109.5
C24' C29' H29E 109.5
H29D C29' H29E 109.5
C24' C29' H29F 109.5
H29D C29' H29F 109.5
H29E C29' H29F 109.5
C25' C30' H30D 109.5
C25' C30' H30E 109.5
H30D C30' H30E 109.5
C25' C30' H30F 109.5
H30D C30' H30F 109.5
H30E C30' H30F 109.5

loop_
_geom_bond_atom_site_label_1
_geom_bond_atom_site_label_2
_geom_bond_distance
Pt1 Ga1 2.3260(8)
Pt1 Ga3 2.4504(7)
Pt1 Ga5 2.4637(7)
Pt1 Ga4 2.4646(8)
Pt1 Pt2 2.5822(4)
Ga1 C1 2.295(7)
Ga1 C3 2.294(7)
Ga1 C2 2.299(7)
Ga1 C4 2.308(7)
Ga1 C5 2.310(8)
Pt2 Ga2 2.3313(8)
Pt2 Ga4 2.4627(7)
Pt2 Ga5 2.4701(8)
Pt2 Ga3 2.4721(8)
Ga2 C15 2.282(7)
Ga2 C14 2.286(8)
Ga2 C13 2.287(8)
Ga2 C11 2.316(8)
Ga2 C12 2.339(8)
Ga3 C24' 2.287(13)
Ga3 C25' 2.304(12)
Ga3 C23 2.313(7)
Ga3 C24 2.309(7)
Ga3 C23' 2.336(12)
Ga3 C22 2.357(8)
Ga3 C25 2.351(7)
Ga3 C21' 2.363(12)
Ga3 C21 2.380(8)
Ga3 C22' 2.383(12)
Ga4 C31 2.313(7)
Ga4 C35 2.321(7)
Ga4 C32 2.325(6)
Ga4 C34 2.331(7)
Ga4 C33 2.338(7)
Ga5 C44 2.302(8)
Ga5 C43 2.328(8)
Ga5 C45 2.330(7)
Ga5 C41 2.365(8)
Ga5 C42 2.379(8)
C1 C5 1.375(11)
C1 C2 1.410(10)
C1 C6 1.516(11)
C2 C3 1.411(11)
C2 C7 1.501(11)
C3 C4 1.408(12)
C3 C8 1.504(11)
C4 C5 1.413(12)
C4 C9 1.518(12)
C5 C10 1.517(11)
C6 H6A 0.9600
C6 H6B 0.9600
C6 H6C 0.9600
C7 H7A 0.9600
C7 H7B 0.9600
C7 H7C 0.9600
C8 H8A 0.9601
C8 H8B 0.9601
C8 H8C 0.9601
C9 H9A 0.9600
C9 H9B 0.9600
C9 H9C 0.9600
C10 H10A 0.9600
C10 H10B 0.9600
C10 H10C 0.9600
C11 C12 1.349(11)
C11 C15 1.381(11)
C11 C16 1.534(13)
C12 C13 1.375(13)
C12 C17 1.516(12)
C13 C14 1.448(13)
C13 C18 1.498(12)
C14 C19 1.445(13)
C14 C15 1.443(13)
C15 C20 1.481(11)
C16 H16A 0.9600
C16 H16B 0.9600
C16 H16C 0.9600
C17 H17A 0.9600
C17 H17B 0.9600
C17 H17C 0.9600
C18 H18A 0.9600
C18 H18B 0.9600
C18 H18C 0.9600
C19 H19A 0.9600
C19 H19B 0.9600
C19 H19C 0.9600
C20 H20A 0.9600
C20 H20B 0.9600
C20 H20C 0.9600
C31 C32 1.383(11)
C31 C35 1.384(10)
C31 C36 1.515(11)
C32 C33 1.416(11)
C32 C37 1.519(10)
C33 C34 1.397(12)
C33 C38 1.538(11)
C34 C35 1.386(12)
C34 C39 1.532(11)
C35 C40 1.516(11)
C36 H36A 0.9600
C36 H36B 0.9600
C36 H36C 0.9600
C37 H37A 0.9600
C37 H37B 0.9600
C37 H37C 0.9600
C38 H38A 0.9600
C38 H38B 0.9600
C38 H38C 0.9600
C39 H39A 0.9600
C39 H39B 0.9600
C39 H39C 0.9600
C40 H40A 0.9600
C40 H40B 0.9600
C40 H40C 0.9600
C41 C45 1.346(12)
C41 C42 1.352(12)
C41 C46 1.505(13)
C42 C43 1.370(13)
C42 C47 1.522(13)
C43 C48 1.452(13)
C43 C44 1.449(16)
C44 C45 1.419(15)
C44 C49 1.503(14)
C45 C50 1.505(13)
C46 H46A 0.9600
C46 H46B 0.9600
C46 H46C 0.9600
C47 H47A 0.9600
C47 H47B 0.9600
C47 H47C 0.9600
C48 H48A 0.9600
C48 H48B 0.9600
C48 H48C 0.9600
C49 H49A 0.9600
C49 H49B 0.9600
C49 H49C 0.9600
C50 H50A 0.9600
C50 H50B 0.9600
C50 H50C 0.9600
C21 C25 1.408(4)
C21 C22 1.408(4)
C21 C26 1.497(4)
C22 C23 1.408(4)
C22 C27 1.497(4)
C23 C24 1.408(4)
C23 C28 1.497(4)
C24 C25 1.408(4)
C24 C29 1.497(4)
C25 C30 1.497(4)
C26 H26A 0.9600
C26 H26B 0.9600
C26 H26C 0.9600
C27 H27A 0.9605
C27 H27B 0.9605
C27 H27C 0.9605
C28 H28A 0.9601
C28 H28B 0.9601
C28 H28C 0.9601
C29 H29A 0.9600
C29 H29B 0.9600
C29 H29C 0.9600
C30 H30A 0.9600
C30 H30B 0.9600
C30 H30C 0.9600
C21' C25' 1.417(6)
C21' C22' 1.417(6)
C21' C26' 1.507(7)
C22' C23' 1.417(6)
C22' C27' 1.507(6)
C23' C24' 1.417(6)
C23' C28' 1.507(7)
C24' C25' 1.417(6)
C24' C29' 1.507(7)
C25' C30' 1.507(6)
C26' H26D 0.9604
C26' H26E 0.9604
C26' H26F 0.9604
C27' H27D 0.9625
C27' H27E 0.9625
C27' H27F 0.9625
C28' H28D 0.9605
C28' H28E 0.9605
C28' H28F 0.9605
C29' H29D 0.9605
C29' H29E 0.9605
C29' H29F 0.9605
C30' H30D 0.9604
C30' H30E 0.9604
C30' H30F 0.9604

loop_
_geom_torsion_atom_site_label_1
_geom_torsion_atom_site_label_2
_geom_torsion_atom_site_label_3
_geom_torsion_atom_site_label_4
_geom_torsion
Ga3 Pt1 Ga1 C1 -37.7(4)
Ga5 Pt1 Ga1 C1 86.4(4)
Ga4 Pt1 Ga1 C1 -154.6(4)
Pt2 Pt1 Ga1 C1 -121.8(14)
Ga3 Pt1 Ga1 C3 177.6(5)
Ga5 Pt1 Ga1 C3 -58.3(5)
Ga4 Pt1 Ga1 C3 60.7(5)
Pt2 Pt1 Ga1 C3 93.6(15)
Ga3 Pt1 Ga1 C2 -107.3(4)
Ga5 Pt1 Ga1 C2 16.8(4)
Ga4 Pt1 Ga1 C2 135.8(4)
Pt2 Pt1 Ga1 C2 168.7(14)
Ga3 Pt1 Ga1 C4 101.0(6)
Ga5 Pt1 Ga1 C4 -134.9(6)
Ga4 Pt1 Ga1 C4 -15.9(6)
Pt2 Pt1 Ga1 C4 16.9(16)
Ga3 Pt1 Ga1 C5 28.7(5)
Ga5 Pt1 Ga1 C5 152.8(5)
Ga4 Pt1 Ga1 C5 -88.2(5)
Pt2 Pt1 Ga1 C5 -55.4(15)
Ga1 Pt1 Pt2 Ga2 67.0(18)
Ga3 Pt1 Pt2 Ga2 -17.7(10)
Ga5 Pt1 Pt2 Ga2 -140.9(10)
Ga4 Pt1 Pt2 Ga2 100.2(10)
Ga1 Pt1 Pt2 Ga4 -33.2(14)
Ga3 Pt1 Pt2 Ga4 -117.92(3)
Ga5 Pt1 Pt2 Ga4 118.94(3)
Ga1 Pt1 Pt2 Ga5 -152.2(14)
Ga3 Pt1 Pt2 Ga5 123.14(3)
Ga4 Pt1 Pt2 Ga5 -118.94(3)
Ga1 Pt1 Pt2 Ga3 84.7(14)
Ga5 Pt1 Pt2 Ga3 -123.14(3)
Ga4 Pt1 Pt2 Ga3 117.92(3)
Ga4 Pt2 Ga2 C15 -128.9(5)
Ga5 Pt2 Ga2 C15 -8.5(5)
Ga3 Pt2 Ga2 C15 114.3(5)
Pt1 Pt2 Ga2 C15 131.8(11)
Ga4 Pt2 Ga2 C14 -57.3(7)
Ga5 Pt2 Ga2 C14 63.0(7)
Ga3 Pt2 Ga2 C14 -174.2(7)
Pt1 Pt2 Ga2 C14 -156.7(12)
Ga4 Pt2 Ga2 C13 15.5(6)
Ga5 Pt2 Ga2 C13 135.9(6)
Ga3 Pt2 Ga2 C13 -101.3(6)
Pt1 Pt2 Ga2 C13 -83.8(12)
Ga4 Pt2 Ga2 C11 160.3(5)
Ga5 Pt2 Ga2 C11 -79.4(5)
Ga3 Pt2 Ga2 C11 43.5(5)
Pt1 Pt2 Ga2 C11 60.9(12)
Ga4 Pt2 Ga2 C12 88.4(6)
Ga5 Pt2 Ga2 C12 -151.2(6)
Ga3 Pt2 Ga2 C12 -28.4(6)
Pt1 Pt2 Ga2 C12 -10.9(13)
Ga1 Pt1 Ga3 C24' 32.9(7)
Ga5 Pt1 Ga3 C24' -102.3(7)
Ga4 Pt1 Ga3 C24' 162.7(7)
Pt2 Pt1 Ga3 C24' -148.3(7)
Ga1 Pt1 Ga3 C25' 76.3(9)
Ga5 Pt1 Ga3 C25' -58.9(9)
Ga4 Pt1 Ga3 C25' -153.9(9)
Pt2 Pt1 Ga3 C25' -105.0(9)
Ga1 Pt1 Ga3 C23 93.1(8)
Ga5 Pt1 Ga3 C23 -42.0(8)
Ga4 Pt1 Ga3 C23 -137.1(8)
Pt2 Pt1 Ga3 C23 -88.1(8)
Ga1 Pt1 Ga3 C24 -72.9(6)
Ga5 Pt1 Ga3 C24 152.0(6)
Ga4 Pt1 Ga3 C24 57.0(6)
Pt2 Pt1 Ga3 C24 105.9(6)
Ga1 Pt1 Ga3 C23' -11.2(7)
Ga5 Pt1 Ga3 C23' -146.3(7)
Ga4 Pt1 Ga3 C23' 118.7(7)
Pt2 Pt1 Ga3 C23' 167.6(7)
Ga1 Pt1 Ga3 C22 50.2(3)
Ga5 Pt1 Ga3 C22 -85.0(3)
Ga4 Pt1 Ga3 C22 180.0(3)
Pt2 Pt1 Ga3 C22 -131.1(3)
Ga1 Pt1 Ga3 C25 -32.6(3)
Ga5 Pt1 Ga3 C25 -167.7(3)
Ga4 Pt1 Ga3 C25 97.3(3)
Pt2 Pt1 Ga3 C25 146.2(3)
Ga1 Pt1 Ga3 C21' -109(2)
Ga5 Pt1 Ga3 C21' 116(2)
Ga4 Pt1 Ga3 C21' 21(2)
Pt2 Pt1 Ga3 C21' 70(2)
Ga1 Pt1 Ga3 C21 9.2(3)
Ga5 Pt1 Ga3 C21 -125.9(3)
Ga4 Pt1 Ga3 C21 139.0(3)
Pt2 Pt1 Ga3 C21 -172.0(3)
Ga1 Pt1 Ga3 C22' -53.0(7)
Ga5 Pt1 Ga3 C22' 171.8(7)
Ga4 Pt1 Ga3 C22' 76.8(7)
Pt2 Pt1 Ga3 C22' 125.8(7)
Ga1 Pt1 Ga3 Pt2 -178.76(3)
Ga5 Pt1 Ga3 Pt2 46.09(2)
Ga4 Pt1 Ga3 Pt2 -48.94(2)
Ga2 Pt2 Ga3 C24' -58.4(6)
Ga4 Pt2 Ga3 C24' 171.1(6)
Ga5 Pt2 Ga3 C24' 76.3(6)
Pt1 Pt2 Ga3 C24' 122.1(6)
Ga2 Pt2 Ga3 C25' -29.8(4)
Ga4 Pt2 Ga3 C25' -160.4(4)
Ga5 Pt2 Ga3 C25' 104.9(4)
Pt1 Pt2 Ga3 C25' 150.7(4)
Ga2 Pt2 Ga3 C23 -15.6(3)
Ga4 Pt2 Ga3 C23 -146.2(3)
Ga5 Pt2 Ga3 C23 119.0(3)
Pt1 Pt2 Ga3 C23 164.9(3)
Ga2 Pt2 Ga3 C24 24.3(3)
Ga4 Pt2 Ga3 C24 -106.2(3)
Ga5 Pt2 Ga3 C24 159.0(3)
Pt1 Pt2 Ga3 C24 -155.2(3)
Ga2 Pt2 Ga3 C23' 54.6(15)
Ga4 Pt2 Ga3 C23' -75.9(15)
Ga5 Pt2 Ga3 C23' -170.7(15)
Pt1 Pt2 Ga3 C23' -124.9(15)
Ga2 Pt2 Ga3 C22 -50.7(4)
Ga4 Pt2 Ga3 C22 178.7(3)
Ga5 Pt2 Ga3 C22 83.9(3)
Pt1 Pt2 Ga3 C22 129.8(3)
Ga2 Pt2 Ga3 C25 55.0(3)
Ga4 Pt2 Ga3 C25 -75.5(3)
Ga5 Pt2 Ga3 C25 -170.3(3)
Pt1 Pt2 Ga3 C25 -124.5(3)
Ga2 Pt2 Ga3 C21' 9.1(4)
Ga4 Pt2 Ga3 C21' -121.4(4)
Ga5 Pt2 Ga3 C21' 143.8(4)
Pt1 Pt2 Ga3 C21' -170.4(4)
Ga2 Pt2 Ga3 C21 -54.2(13)
Ga4 Pt2 Ga3 C21 175.2(13)
Ga5 Pt2 Ga3 C21 80.4(13)
Pt1 Pt2 Ga3 C21 126.3(13)
Ga2 Pt2 Ga3 C22' 43.8(4)
Ga4 Pt2 Ga3 C22' -86.7(4)
Ga5 Pt2 Ga3 C22' 178.5(4)
Pt1 Pt2 Ga3 C22' -135.7(4)
Ga2 Pt2 Ga3 Pt1 179.51(3)
Ga4 Pt2 Ga3 Pt1 48.95(2)
Ga5 Pt2 Ga3 Pt1 -45.84(2)
Ga2 Pt2 Ga4 C31 34.7(3)
Ga5 Pt2 Ga4 C31 -98.6(3)
Ga3 Pt2 Ga4 C31 164.5(3)
Pt1 Pt2 Ga4 C31 -146.9(3)
Ga2 Pt2 Ga4 C35 -3.5(3)
Ga5 Pt2 Ga4 C35 -136.7(3)
Ga3 Pt2 Ga4 C35 126.3(3)
Pt1 Pt2 Ga4 C35 174.9(3)
Ga2 Pt2 Ga4 C32 80(3)
Ga5 Pt2 Ga4 C32 -54(3)
Ga3 Pt2 Ga4 C32 -151(3)
Pt1 Pt2 Ga4 C32 -102(3)
Ga2 Pt2 Ga4 C34 -44.8(3)
Ga5 Pt2 Ga4 C34 -178.1(3)
Ga3 Pt2 Ga4 C34 84.9(3)
Pt1 Pt2 Ga4 C34 133.5(3)
Ga2 Pt2 Ga4 C33 -82.6(4)
Ga5 Pt2 Ga4 C33 144.1(4)
Ga3 Pt2 Ga4 C33 47.2(4)
Pt1 Pt2 Ga4 C33 95.8(4)
Ga2 Pt2 Ga4 Pt1 -178.38(3)
Ga5 Pt2 Ga4 Pt1 48.32(2)
Ga3 Pt2 Ga4 Pt1 -48.62(2)
Ga1 Pt1 Ga4 C31 -34.6(3)
Ga3 Pt1 Ga4 C31 -164.6(3)
Ga5 Pt1 Ga4 C31 97.6(3)
Pt2 Pt1 Ga4 C31 146.1(3)
Ga1 Pt1 Ga4 C35 40.0(19)
Ga3 Pt1 Ga4 C35 -90.0(19)
Ga5 Pt1 Ga4 C35 172.2(19)
Pt2 Pt1 Ga4 C35 -139.3(19)
Ga1 Pt1 Ga4 C32 -4.1(3)
Ga3 Pt1 Ga4 C32 -134.2(2)
Ga5 Pt1 Ga4 C32 128.1(3)
Pt2 Pt1 Ga4 C32 176.6(3)
Ga1 Pt1 Ga4 C34 67.9(3)
Ga3 Pt1 Ga4 C34 -62.2(3)
Ga5 Pt1 Ga4 C34 -159.9(3)
Pt2 Pt1 Ga4 C34 -111.4(3)
Ga1 Pt1 Ga4 C33 35.5(2)
Ga3 Pt1 Ga4 C33 -94.6(2)
Ga5 Pt1 Ga4 C33 167.6(2)
Pt2 Pt1 Ga4 C33 -143.9(2)
Ga1 Pt1 Ga4 Pt2 179.32(3)
Ga3 Pt1 Ga4 Pt2 49.23(2)
Ga5 Pt1 Ga4 Pt2 -48.50(2)
Ga1 Pt1 Ga5 C44 -41.8(7)
Ga3 Pt1 Ga5 C44 92.5(7)
Ga4 Pt1 Ga5 C44 -172.9(7)
Pt2 Pt1 Ga5 C44 138.8(7)
Ga1 Pt1 Ga5 C43 -14.8(4)
Ga3 Pt1 Ga5 C43 119.5(4)
Ga4 Pt1 Ga5 C43 -145.9(4)
Pt2 Pt1 Ga5 C43 165.7(4)
Ga1 Pt1 Ga5 C45 79.8(7)
Ga3 Pt1 Ga5 C45 -145.8(7)
Ga4 Pt1 Ga5 C45 -51.3(7)
Pt2 Pt1 Ga5 C45 -99.6(7)
Ga1 Pt1 Ga5 C41 58.3(3)
Ga3 Pt1 Ga5 C41 -167.3(3)
Ga4 Pt1 Ga5 C41 -72.7(3)
Pt2 Pt1 Ga5 C41 -121.1(3)
Ga1 Pt1 Ga5 C42 22.7(3)
Ga3 Pt1 Ga5 C42 157.0(3)
Ga4 Pt1 Ga5 C42 -108.4(3)
Pt2 Pt1 Ga5 C42 -156.7(3)
Ga1 Pt1 Ga5 Pt2 179.41(3)
Ga3 Pt1 Ga5 Pt2 -46.22(2)
Ga4 Pt1 Ga5 Pt2 48.36(2)
Ga2 Pt2 Ga5 C44 18.0(5)
Ga4 Pt2 Ga5 C44 150.6(5)
Ga3 Pt2 Ga5 C44 -115.4(5)
Pt1 Pt2 Ga5 C44 -161.0(5)
Ga2 Pt2 Ga5 C43 51.2(9)
Ga4 Pt2 Ga5 C43 -176.2(9)
Ga3 Pt2 Ga5 C43 -82.2(9)
Pt1 Pt2 Ga5 C43 -127.8(9)
Ga2 Pt2 Ga5 C45 -22.9(4)
Ga4 Pt2 Ga5 C45 109.7(4)
Ga3 Pt2 Ga5 C45 -156.3(4)
Pt1 Pt2 Ga5 C45 158.1(4)
Ga2 Pt2 Ga5 C41 -61.1(3)
Ga4 Pt2 Ga5 C41 71.6(3)
Ga3 Pt2 Ga5 C41 165.6(3)
Pt1 Pt2 Ga5 C41 120.0(3)
Ga2 Pt2 Ga5 C42 -91.1(6)
Ga4 Pt2 Ga5 C42 41.6(6)
Ga3 Pt2 Ga5 C42 135.6(6)
Pt1 Pt2 Ga5 C42 90.0(6)
Ga2 Pt2 Ga5 Pt1 178.95(3)
Ga4 Pt2 Ga5 Pt1 -48.40(2)
Ga3 Pt2 Ga5 Pt1 45.60(2)
C3 Ga1 C1 C5 -78.5(6)
C2 Ga1 C1 C5 -115.9(7)
C4 Ga1 C1 C5 -36.9(5)
Pt1 Ga1 C1 C5 120.6(5)
C3 Ga1 C1 C2 37.4(5)
C4 Ga1 C1 C2 79.1(5)
C5 Ga1 C1 C2 115.9(7)
Pt1 Ga1 C1 C2 -123.5(5)
C3 Ga1 C1 C6 156.1(9)
C2 Ga1 C1 C6 118.7(10)
C4 Ga1 C1 C6 -162.2(9)
C5 Ga1 C1 C6 -125.4(10)
Pt1 Ga1 C1 C6 -4.8(10)
C5 C1 C2 C3 1.5(8)
C6 C1 C2 C3 177.3(7)
Ga1 C1 C2 C3 -63.4(5)
C5 C1 C2 C7 -176.1(7)
C6 C1 C2 C7 -0.4(11)
Ga1 C1 C2 C7 118.9(7)
C5 C1 C2 Ga1 64.9(5)
C6 C1 C2 Ga1 -119.3(7)
C3 Ga1 C2 C1 -116.4(7)
C4 Ga1 C2 C1 -78.7(6)
C5 Ga1 C2 C1 -36.9(5)
Pt1 Ga1 C2 C1 117.2(5)
C1 Ga1 C2 C3 116.4(7)
C4 Ga1 C2 C3 37.6(5)
C5 Ga1 C2 C3 79.5(6)
Pt1 Ga1 C2 C3 -126.4(5)
C1 Ga1 C2 C7 -120.6(10)
C3 Ga1 C2 C7 123.0(10)
C4 Ga1 C2 C7 160.6(9)
C5 Ga1 C2 C7 -157.5(9)
Pt1 Ga1 C2 C7 -3.4(10)
C1 C2 C3 C4 -1.1(8)
C7 C2 C3 C4 176.5(7)
Ga1 C2 C3 C4 -64.6(5)
C1 C2 C3 C8 -178.1(7)
C7 C2 C3 C8 -0.5(13)
Ga1 C2 C3 C8 118.5(8)
C1 C2 C3 Ga1 63.5(5)
C7 C2 C3 Ga1 -118.9(8)
C1 Ga1 C3 C4 78.4(6)
C2 Ga1 C3 C4 115.7(8)
C5 Ga1 C3 C4 37.7(5)
Pt1 Ga1 C3 C4 -123.5(6)
C1 Ga1 C3 C2 -37.4(5)
C4 Ga1 C3 C2 -115.7(8)
C5 Ga1 C3 C2 -78.0(5)
Pt1 Ga1 C3 C2 120.8(5)
C1 Ga1 C3 C8 -159.4(10)
C2 Ga1 C3 C8 -122.1(11)
C4 Ga1 C3 C8 122.2(12)
C5 Ga1 C3 C8 159.9(10)
Pt1 Ga1 C3 C8 -1.3(13)
C2 C3 C4 C5 0.3(9)
C8 C3 C4 C5 177.3(7)
Ga1 C3 C4 C5 -64.0(5)
C2 C3 C4 C9 -175.7(7)
C8 C3 C4 C9 1.2(13)
Ga1 C3 C4 C9 120.0(8)
C2 C3 C4 Ga1 64.3(5)
C8 C3 C4 Ga1 -118.8(8)
C1 Ga1 C4 C3 -79.7(6)
C2 Ga1 C4 C3 -37.8(5)
C5 Ga1 C4 C3 -115.6(8)
Pt1 Ga1 C4 C3 125.6(5)
C1 Ga1 C4 C5 36.0(5)
C3 Ga1 C4 C5 115.6(8)
C2 Ga1 C4 C5 77.8(5)
Pt1 Ga1 C4 C5 -118.8(6)
C1 Ga1 C4 C9 159.6(12)
C3 Ga1 C4 C9 -120.7(13)
C2 Ga1 C4 C9 -158.5(12)
C5 Ga1 C4 C9 123.7(13)
Pt1 Ga1 C4 C9 4.9(14)
C2 C1 C5 C4 -1.3(8)
C6 C1 C5 C4 -176.8(7)
Ga1 C1 C5 C4 63.0(5)
C2 C1 C5 C10 179.9(7)
C6 C1 C5 C10 4.4(13)
Ga1 C1 C5 C10 -115.8(8)
C2 C1 C5 Ga1 -64.3(5)
C6 C1 C5 Ga1 120.2(8)
C3 C4 C5 C1 0.6(9)
C9 C4 C5 C1 176.6(8)
Ga1 C4 C5 C1 -62.9(5)
C3 C4 C5 C10 179.5(7)
C9 C4 C5 C10 -4.6(13)
Ga1 C4 C5 C10 115.9(8)
C3 C4 C5 Ga1 63.6(5)
C9 C4 C5 Ga1 -120.5(8)
C3 Ga1 C5 C1 80.1(5)
C2 Ga1 C5 C1 38.0(5)
C4 Ga1 C5 C1 117.8(7)
Pt1 Ga1 C5 C1 -116.9(5)
C1 Ga1 C5 C4 -117.8(7)
C3 Ga1 C5 C4 -37.8(5)
C2 Ga1 C5 C4 -79.9(5)
Pt1 Ga1 C5 C4 125.2(5)
C1 Ga1 C5 C10 121.5(12)
C3 Ga1 C5 C10 -158.4(11)
C2 Ga1 C5 C10 159.5(11)
C4 Ga1 C5 C10 -120.7(12)
Pt1 Ga1 C5 C10 4.5(12)
C15 Ga2 C11 C12 116.9(8)
C14 Ga2 C11 C12 78.7(7)
C13 Ga2 C11 C12 35.3(6)
Pt2 Ga2 C11 C12 -124.1(6)
C14 Ga2 C11 C15 -38.3(5)
C13 Ga2 C11 C15 -81.6(6)
Pt2 Ga2 C11 C15 118.9(5)
C12 Ga2 C11 C15 -116.9(8)
C15 Ga2 C11 C16 -117.5(12)
C14 Ga2 C11 C16 -155.8(12)
C13 Ga2 C11 C16 160.9(12)
Pt2 Ga2 C11 C16 1.4(13)
C12 Ga2 C11 C16 125.5(13)
C15 C11 C12 C13 2.4(9)
C16 C11 C12 C13 177.5(8)
Ga2 C11 C12 C13 -60.7(6)
C15 C11 C12 C17 -174.9(8)
C16 C11 C12 C17 0.2(14)
Ga2 C11 C12 C17 122.0(8)
C15 C11 C12 Ga2 63.1(6)
C16 C11 C12 Ga2 -121.8(9)
C15 Ga2 C12 C11 -37.3(5)
C14 Ga2 C12 C11 -80.8(6)
C13 Ga2 C12 C11 -120.0(8)
Pt2 Ga2 C12 C11 120.3(5)
C15 Ga2 C12 C13 82.7(6)
C14 Ga2 C12 C13 39.2(6)
C11 Ga2 C12 C13 120.0(8)
Pt2 Ga2 C12 C13 -119.7(6)
C15 Ga2 C12 C17 -156.9(13)
C14 Ga2 C12 C17 159.5(13)
C13 Ga2 C12 C17 120.4(14)
C11 Ga2 C12 C17 -119.6(15)
Pt2 Ga2 C12 C17 0.6(16)
C11 C12 C13 C14 -2.6(9)
C17 C12 C13 C14 174.7(8)
Ga2 C12 C13 C14 -64.2(5)
C11 C12 C13 C18 -176.0(8)
C17 C12 C13 C18 1.3(14)
Ga2 C12 C13 C18 122.3(8)
C11 C12 C13 Ga2 61.6(6)
C17 C12 C13 Ga2 -121.1(8)
C15 Ga2 C13 C12 -75.5(6)
C14 Ga2 C13 C12 -115.5(8)
C11 Ga2 C13 C12 -34.5(5)
Pt2 Ga2 C13 C12 125.5(5)
C15 Ga2 C13 C14 40.0(5)
C11 Ga2 C13 C14 81.0(6)
Pt2 Ga2 C13 C14 -119.0(6)
C12 Ga2 C13 C14 115.5(8)
C15 Ga2 C13 C18 163.1(14)
C14 Ga2 C13 C18 123.1(15)
C11 Ga2 C13 C18 -155.9(14)
Pt2 Ga2 C13 C18 4.0(16)
C12 Ga2 C13 C18 -121.5(15)
C12 C13 C14 C19 -176.4(8)
C18 C13 C14 C19 -3.3(14)
Ga2 C13 C14 C19 117.2(8)
C12 C13 C14 C15 1.7(9)
C18 C13 C14 C15 174.9(8)
Ga2 C13 C14 C15 -64.7(5)
C12 C13 C14 Ga2 66.4(6)
C18 C13 C14 Ga2 -120.4(8)
C15 Ga2 C14 C19 124.5(17)
C13 Ga2 C14 C19 -123.3(17)
C11 Ga2 C14 C19 160.8(16)
Pt2 Ga2 C14 C19 1.6(18)
C12 Ga2 C14 C19 -159.9(16)
C15 Ga2 C14 C13 -112.2(7)
C11 Ga2 C14 C13 -75.9(5)
Pt2 Ga2 C14 C13 125.0(5)
C12 Ga2 C14 C13 -36.6(5)
C13 Ga2 C14 C15 112.2(7)
C11 Ga2 C14 C15 36.3(5)
Pt2 Ga2 C14 C15 -122.9(5)
C12 Ga2 C14 C15 75.6(5)
C12 C11 C15 C14 -1.3(9)
C16 C11 C15 C14 -176.7(7)
Ga2 C11 C15 C14 63.7(5)
C12 C11 C15 C20 174.5(8)
C16 C11 C15 C20 -0.9(12)
Ga2 C11 C15 C20 -120.6(8)
C12 C11 C15 Ga2 -65.0(6)
C16 C11 C15 Ga2 119.7(8)
C19 C14 C15 C11 177.8(8)
C13 C14 C15 C11 -0.3(8)
Ga2 C14 C15 C11 -65.1(5)
C19 C14 C15 C20 2.1(13)
C13 C14 C15 C20 -176.0(8)
Ga2 C14 C15 C20 119.2(8)
C19 C14 C15 Ga2 -117.1(8)
C13 C14 C15 Ga2 64.8(5)
C14 Ga2 C15 C11 116.7(7)
C13 Ga2 C15 C11 76.6(6)
Pt2 Ga2 C15 C11 -123.8(5)
C12 Ga2 C15 C11 35.9(5)
C13 Ga2 C15 C14 -40.1(5)
C11 Ga2 C15 C14 -116.7(7)
Pt2 Ga2 C15 C14 119.6(5)
C12 Ga2 C15 C14 -80.8(6)
C14 Ga2 C15 C20 -121.1(13)
C13 Ga2 C15 C20 -161.2(13)
C11 Ga2 C15 C20 122.2(13)
Pt2 Ga2 C15 C20 -1.5(14)
C12 Ga2 C15 C20 158.2(13)
C35 Ga4 C31 C32 -116.5(7)
C34 Ga4 C31 C32 -79.3(5)
C33 Ga4 C31 C32 -38.0(4)
Pt2 Ga4 C31 C32 176.1(3)
Pt1 Ga4 C31 C32 52.2(6)
C32 Ga4 C31 C35 116.5(7)
C34 Ga4 C31 C35 37.2(5)
C33 Ga4 C31 C35 78.6(5)
Pt2 Ga4 C31 C35 -67.3(6)
Pt1 Ga4 C31 C35 168.8(4)
C35 Ga4 C31 C36 120.7(11)
C32 Ga4 C31 C36 -122.8(10)
C34 Ga4 C31 C36 157.9(9)
C33 Ga4 C31 C36 -160.7(9)
Pt2 Ga4 C31 C36 53.4(9)
Pt1 Ga4 C31 C36 -70.5(9)
C35 C31 C32 C33 0.0(8)
C36 C31 C32 C33 -177.7(7)
Ga4 C31 C32 C33 64.7(5)
C35 C31 C32 C37 179.8(7)
C36 C31 C32 C37 2.1(12)
Ga4 C31 C32 C37 -115.5(7)
C35 C31 C32 Ga4 -64.7(5)
C36 C31 C32 Ga4 117.6(8)
C35 Ga4 C32 C31 37.0(5)
C34 Ga4 C32 C31 78.1(5)
C33 Ga4 C32 C31 115.5(7)
Pt2 Ga4 C32 C31 -48(4)
Pt1 Ga4 C32 C31 -148.4(4)
C31 Ga4 C32 C33 -115.5(7)
C35 Ga4 C32 C33 -78.6(5)
C34 Ga4 C32 C33 -37.5(5)
Pt2 Ga4 C32 C33 -164(3)
Pt1 Ga4 C32 C33 96.0(5)
C31 Ga4 C32 C37 120.9(11)
C35 Ga4 C32 C37 157.9(10)
C34 Ga4 C32 C37 -161.0(10)
C33 Ga4 C32 C37 -123.6(11)
Pt2 Ga4 C32 C37 73(4)
Pt1 Ga4 C32 C37 -27.6(9)
C31 C32 C33 C34 0.0(8)
C37 C32 C33 C34 -179.8(7)
Ga4 C32 C33 C34 64.3(5)
C31 C32 C33 C38 -177.7(7)
C37 C32 C33 C38 2.5(12)
Ga4 C32 C33 C38 -113.4(7)
C31 C32 C33 Ga4 -64.3(5)
C37 C32 C33 Ga4 115.9(7)
C31 Ga4 C33 C34 -78.1(5)
C35 Ga4 C33 C34 -36.8(5)
C32 Ga4 C33 C34 -115.3(7)
Pt2 Ga4 C33 C34 63.1(6)
Pt1 Ga4 C33 C34 142.5(4)
C31 Ga4 C33 C32 37.2(4)
C35 Ga4 C33 C32 78.5(5)
C34 Ga4 C33 C32 115.3(7)
Pt2 Ga4 C33 C32 178.4(4)
Pt1 Ga4 C33 C32 -102.2(4)
C31 Ga4 C33 C38 156.7(9)
C35 Ga4 C33 C38 -162.0(9)
C32 Ga4 C33 C38 119.5(10)
C34 Ga4 C33 C38 -125.2(10)
Pt2 Ga4 C33 C38 -62.1(10)
Pt1 Ga4 C33 C38 17.3(9)
C32 C33 C34 C35 0.0(8)
C38 C33 C34 C35 177.5(7)
Ga4 C33 C34 C35 64.0(5)
C32 C33 C34 C39 -178.5(7)
C38 C33 C34 C39 -1.0(13)
Ga4 C33 C34 C39 -114.6(8)
C32 C33 C34 Ga4 -63.9(5)
C38 C33 C34 Ga4 113.6(8)
C31 Ga4 C34 C35 -37.3(4)
C32 Ga4 C34 C35 -78.5(5)
C33 Ga4 C34 C35 -116.6(7)
Pt2 Ga4 C34 C35 98.4(4)
Pt1 Ga4 C34 C35 -174.6(3)
C31 Ga4 C34 C33 79.2(5)
C35 Ga4 C34 C33 116.6(7)
C32 Ga4 C34 C33 38.0(5)
Pt2 Ga4 C34 C33 -145.0(4)
Pt1 Ga4 C34 C33 -58.0(6)
C31 Ga4 C34 C39 -158.7(11)
C35 Ga4 C34 C39 -121.3(12)
C32 Ga4 C34 C39 160.1(11)
C33 Ga4 C34 C39 122.1(12)
Pt2 Ga4 C34 C39 -22.9(10)
Pt1 Ga4 C34 C39 64.1(10)
C33 C34 C35 C31 0.0(8)
C39 C34 C35 C31 178.5(7)
Ga4 C34 C35 C31 64.3(5)
C33 C34 C35 C40 178.8(7)
C39 C34 C35 C40 -2.7(13)
Ga4 C34 C35 C40 -116.9(8)
C33 C34 C35 Ga4 -64.3(5)
C39 C34 C35 Ga4 114.2(8)
C32 C31 C35 C34 0.0(8)
C36 C31 C35 C34 177.7(7)
Ga4 C31 C35 C34 -64.8(5)
C32 C31 C35 C40 -178.8(8)
C36 C31 C35 C40 -1.0(13)
Ga4 C31 C35 C40 116.4(8)
C32 C31 C35 Ga4 64.8(5)
C36 C31 C35 Ga4 -117.5(7)
C31 Ga4 C35 C34 115.9(7)
C32 Ga4 C35 C34 79.0(5)
C33 Ga4 C35 C34 37.0(4)
Pt2 Ga4 C35 C34 -104.6(5)
Pt1 Ga4 C35 C34 32(2)
C32 Ga4 C35 C31 -36.9(5)
C34 Ga4 C35 C31 -115.9(7)
C33 Ga4 C35 C31 -78.9(5)
Pt2 Ga4 C35 C31 139.4(4)
Pt1 Ga4 C35 C31 -84(2)
C31 Ga4 C35 C40 -124.0(11)
C32 Ga4 C35 C40 -160.9(10)
C34 Ga4 C35 C40 120.1(11)
C33 Ga4 C35 C40 157.1(10)
Pt2 Ga4 C35 C40 15.5(10)
Pt1 Ga4 C35 C40 152.3(15)
C44 Ga5 C41 C45 -38.3(7)
C43 Ga5 C41 C45 -82.0(7)
C42 Ga5 C41 C45 -117.5(9)
Pt1 Ga5 C41 C45 167.2(6)
Pt2 Ga5 C41 C45 81.7(7)
C44 Ga5 C41 C42 79.2(7)
C43 Ga5 C41 C42 35.5(6)
C45 Ga5 C41 C42 117.5(9)
Pt1 Ga5 C41 C42 -75.3(6)
Pt2 Ga5 C41 C42 -160.9(5)
C44 Ga5 C41 C46 -156.8(14)
C43 Ga5 C41 C46 159.5(13)
C45 Ga5 C41 C46 -118.5(14)
C42 Ga5 C41 C46 124.0(14)
Pt1 Ga5 C41 C46 48.7(12)
Pt2 Ga5 C41 C46 -36.8(12)
C45 C41 C42 C43 2.0(9)
C46 C41 C42 C43 -178.0(8)
Ga5 C41 C42 C43 -61.6(6)
C45 C41 C42 C47 178.0(7)
C46 C41 C42 C47 -2.0(14)
Ga5 C41 C42 C47 114.4(8)
C45 C41 C42 Ga5 63.6(6)
C46 C41 C42 Ga5 -116.4(8)
C44 Ga5 C42 C41 -79.0(7)
C43 Ga5 C42 C41 -119.2(8)
C45 Ga5 C42 C41 -36.1(6)
Pt1 Ga5 C42 C41 124.2(5)
Pt2 Ga5 C42 C41 44.5(10)
C44 Ga5 C42 C43 40.2(6)
C45 Ga5 C42 C43 83.1(6)
C41 Ga5 C42 C43 119.2(8)
Pt1 Ga5 C42 C43 -116.6(6)
Pt2 Ga5 C42 C43 163.7(6)
C44 Ga5 C42 C47 159.2(14)
C43 Ga5 C42 C47 119.0(14)
C45 Ga5 C42 C47 -157.9(13)
C41 Ga5 C42 C47 -121.8(14)
Pt1 Ga5 C42 C47 2.4(11)
Pt2 Ga5 C42 C47 -77.3(13)
C41 C42 C43 C48 177.8(9)
C47 C42 C43 C48 1.7(14)
Ga5 C42 C43 C48 115.1(10)
C41 C42 C43 C44 -1.7(9)
C47 C42 C43 C44 -177.8(8)
Ga5 C42 C43 C44 -64.4(6)
C41 C42 C43 Ga5 62.7(6)
C47 C42 C43 Ga5 -113.4(8)
C44 Ga5 C43 C42 -113.5(8)
C45 Ga5 C43 C42 -74.3(6)
C41 Ga5 C43 C42 -34.7(5)
Pt1 Ga5 C43 C42 82.8(6)
Pt2 Ga5 C43 C42 -156.8(7)
C44 Ga5 C43 C48 119.7(18)
C45 Ga5 C43 C48 158.9(17)
C41 Ga5 C43 C48 -161.5(17)
C42 Ga5 C43 C48 -126.8(18)
Pt1 Ga5 C43 C48 -44.0(16)
Pt2 Ga5 C43 C48 76.4(19)
C45 Ga5 C43 C44 39.2(6)
C41 Ga5 C43 C44 78.8(7)
C42 Ga5 C43 C44 113.5(8)
Pt1 Ga5 C43 C44 -163.7(6)
Pt2 Ga5 C43 C44 -43.3(12)
C42 C43 C44 C45 0.8(9)
C48 C43 C44 C45 -178.7(8)
Ga5 C43 C44 C45 -66.6(6)
C42 C43 C44 C49 -178.8(9)
C48 C43 C44 C49 1.7(15)
Ga5 C43 C44 C49 113.9(10)
C42 C43 C44 Ga5 67.4(6)
C48 C43 C44 Ga5 -112.1(9)
C43 Ga5 C44 C45 112.3(8)
C41 Ga5 C44 C45 35.7(5)
C42 Ga5 C44 C45 75.1(6)
Pt1 Ga5 C44 C45 150.9(6)
Pt2 Ga5 C44 C45 -81.2(6)
C45 Ga5 C44 C43 -112.3(8)
C41 Ga5 C44 C43 -76.7(6)
C42 Ga5 C44 C43 -37.2(5)
Pt1 Ga5 C44 C43 38.6(10)
Pt2 Ga5 C44 C43 166.4(5)
C43 Ga5 C44 C49 -125(2)
C45 Ga5 C44 C49 122(2)
C41 Ga5 C44 C49 158(2)
C42 Ga5 C44 C49 -163(2)
Pt1 Ga5 C44 C49 -86.8(19)
Pt2 Ga5 C44 C49 41.0(19)
C42 C41 C45 C44 -1.4(9)
C46 C41 C45 C44 178.6(8)
Ga5 C41 C45 C44 63.5(6)
C42 C41 C45 C50 177.9(8)
C46 C41 C45 C50 -2.1(13)
Ga5 C41 C45 C50 -117.2(8)
C42 C41 C45 Ga5 -64.9(6)
C46 C41 C45 Ga5 115.1(8)
C43 C44 C45 C41 0.4(9)
C49 C44 C45 C41 179.9(8)
Ga5 C44 C45 C41 -65.8(6)
C43 C44 C45 C50 -178.9(8)
C49 C44 C45 C50 0.6(14)
Ga5 C44 C45 C50 114.8(8)
C43 C44 C45 Ga5 66.2(5)
C49 C44 C45 Ga5 -114.2(9)
C44 Ga5 C45 C41 116.4(9)
C43 Ga5 C45 C41 76.2(6)
C42 Ga5 C45 C41 35.9(6)
Pt1 Ga5 C45 C41 -31.1(11)
Pt2 Ga5 C45 C41 -120.4(6)
C43 Ga5 C45 C44 -40.1(6)
C41 Ga5 C45 C44 -116.4(9)
C42 Ga5 C45 C44 -80.5(7)
Pt1 Ga5 C45 C44 -147.4(8)
Pt2 Ga5 C45 C44 123.2(7)
C44 Ga5 C45 C50 -121.3(16)
C43 Ga5 C45 C50 -161.4(15)
C41 Ga5 C45 C50 122.4(16)
C42 Ga5 C45 C50 158.2(14)
Pt1 Ga5 C45 C50 91.3(12)
Pt2 Ga5 C45 C50 1.9(13)
C24' Ga3 C21 C25 126.8(11)
C25' Ga3 C21 C25 94.2(4)
C23 Ga3 C21 C25 79.54(14)
C24 Ga3 C21 C25 37.48(9)
C23' Ga3 C21 C25 -14.7(12)
C22 Ga3 C21 C25 116.90(12)
C21' Ga3 C21 C25 54.2(3)
C22' Ga3 C21 C25 15.6(4)
Pt1 Ga3 C21 C25 -116.5(3)
Pt2 Ga3 C21 C25 121.1(15)
C24' Ga3 C21 C22 9.9(11)
C25' Ga3 C21 C22 -22.7(5)
C23 Ga3 C21 C22 -37.36(9)
C24 Ga3 C21 C22 -79.42(14)
C23' Ga3 C21 C22 -131.6(12)
C25 Ga3 C21 C22 -116.90(12)
C21' Ga3 C21 C22 -62.7(3)
C22' Ga3 C21 C22 -101.3(4)
Pt1 Ga3 C21 C22 126.6(3)
Pt2 Ga3 C21 C22 4.2(15)
C24' Ga3 C21 C26 -111.7(11)
C25' Ga3 C21 C26 -144.3(4)
C23 Ga3 C21 C26 -158.98(5)
C24 Ga3 C21 C26 159.0
C23' Ga3 C21 C26 106.8(12)
C22 Ga3 C21 C26 -121.62(13)
C25 Ga3 C21 C26 121.48(13)
C21' Ga3 C21 C26 175.7(3)
C22' Ga3 C21 C26 137.1(4)
Pt1 Ga3 C21 C26 5.0(3)
Pt2 Ga3 C21 C26 -117.4(15)
C25 C21 C22 C23 0.0
C26 C21 C22 C23 180.0
Ga3 C21 C22 C23 62.8(2)
C25 C21 C22 C27 180.0
C26 C21 C22 C27 0.0
Ga3 C21 C22 C27 -117.2(2)
C25 C21 C22 Ga3 -62.8(2)
C26 C21 C22 Ga3 117.2(2)
C24' Ga3 C22 C21 -13.8(18)
C25' Ga3 C22 C21 129.4(10)
C23 Ga3 C22 C21 116.35(12)
C24 Ga3 C22 C21 78.39(14)
C23' Ga3 C22 C21 17.5(6)
C25 Ga3 C22 C21 36.75(9)
C21' Ga3 C22 C21 96.0(3)
C22' Ga3 C22 C21 56.3(4)
Pt1 Ga3 C22 C21 -79.9(3)
Pt2 Ga3 C22 C21 -179.1(3)
C24' Ga3 C22 C23 -130.2(17)
C25' Ga3 C22 C23 13.0(10)
C24 Ga3 C22 C23 -37.96(9)
C23' Ga3 C22 C23 -98.9(5)
C25 Ga3 C22 C23 -79.61(13)
C21' Ga3 C22 C23 -20.4(3)
C21 Ga3 C22 C23 -116.35(12)
C22' Ga3 C22 C23 -60.1(4)
Pt1 Ga3 C22 C23 163.8(3)
Pt2 Ga3 C22 C23 64.6(3)
C24' Ga3 C22 C27 108.7(17)
C25' Ga3 C22 C27 -108.1(10)
C23 Ga3 C22 C27 -121.09(12)
C24 Ga3 C22 C27 -159.0
C23' Ga3 C22 C27 140.1(5)
C25 Ga3 C22 C27 159.31(5)
C21' Ga3 C22 C27 -141.5(3)
C21 Ga3 C22 C27 122.56(13)
C22' Ga3 C22 C27 178.9(4)
Pt1 Ga3 C22 C27 42.7(4)
Pt2 Ga3 C22 C27 -56.5(3)
C21 C22 C23 C24 0.0
C27 C22 C23 C24 180.0
Ga3 C22 C23 C24 64.7(3)
C21 C22 C23 C28 180.0
C27 C22 C23 C28 0.0
Ga3 C22 C23 C28 -115.3(3)
C21 C22 C23 Ga3 -64.7(3)
C27 C22 C23 Ga3 115.3(3)
C24' Ga3 C23 C24 -99.7(6)
C25' Ga3 C23 C24 -137.9(18)
C23' Ga3 C23 C24 -58.8(5)
C22 Ga3 C23 C24 -115.41(13)
C25 Ga3 C23 C24 -37.63(8)
C21' Ga3 C23 C24 18.4(8)
C21 Ga3 C23 C24 -78.59(14)
C22' Ga3 C23 C24 -17.9(5)
Pt1 Ga3 C23 C24 -171.0(8)
Pt2 Ga3 C23 C24 107.6(3)
C24' Ga3 C23 C22 15.7(7)
C25' Ga3 C23 C22 -22.4(18)
C24 Ga3 C23 C22 115.41(13)
C23' Ga3 C23 C22 56.6(6)
C25 Ga3 C23 C22 77.78(14)
C21' Ga3 C23 C22 133.8(8)
C21 Ga3 C23 C22 36.82(8)
C22' Ga3 C23 C22 97.5(5)
Pt1 Ga3 C23 C22 -55.6(8)
Pt2 Ga3 C23 C22 -137.0(3)
C24' Ga3 C23 C28 138.5(7)
C25' Ga3 C23 C28 100.3(18)
C24 Ga3 C23 C28 -121.80(12)
C23' Ga3 C23 C28 179.4(6)
C22 Ga3 C23 C28 122.78(12)
C25 Ga3 C23 C28 -159.4
C21' Ga3 C23 C28 -103.4(8)
C21 Ga3 C23 C28 159.6
C22' Ga3 C23 C28 -139.7(5)
Pt1 Ga3 C23 C28 67.2(8)
Pt2 Ga3 C23 C28 -14.2(3)
C22 C23 C24 C25 0.0
C28 C23 C24 C25 180.0
Ga3 C23 C24 C25 66.0(3)
C22 C23 C24 C29 180.0
C28 C23 C24 C29 0.0
Ga3 C23 C24 C29 -114.0(3)
C22 C23 C24 Ga3 -66.0(3)
C28 C23 C24 Ga3 114.0(3)
C24' Ga3 C24 C25 -60.8(5)
C25' Ga3 C24 C25 -102.9(5)
C23 Ga3 C24 C25 -115.33(13)
C23' Ga3 C24 C25 -18.7(6)
C22 Ga3 C24 C25 -77.80(14)
C21' Ga3 C24 C25 -142.3(13)
C21 Ga3 C24 C25 -36.90(8)
C22' Ga3 C24 C25 19.4(11)
Pt1 Ga3 C24 C25 59.0(4)
Pt2 Ga3 C24 C25 152.9(3)
C24' Ga3 C24 C23 54.5(5)
C25' Ga3 C24 C23 12.5(6)
C23' Ga3 C24 C23 96.6(6)
C22 Ga3 C24 C23 37.53(9)
C25 Ga3 C24 C23 115.33(13)
C21' Ga3 C24 C23 -27.0(13)
C21 Ga3 C24 C23 78.44(14)
C22' Ga3 C24 C23 134.8(11)
Pt1 Ga3 C24 C23 174.4(5)
Pt2 Ga3 C24 C23 -91.8(3)
C24' Ga3 C24 C29 176.5(5)
C25' Ga3 C24 C29 134.4(5)
C23 Ga3 C24 C29 121.95(12)
C23' Ga3 C24 C29 -141.4(6)
C22 Ga3 C24 C29 159.5
C25 Ga3 C24 C29 -122.72(12)
C21' Ga3 C24 C29 94.9(13)
C21 Ga3 C24 C29 -159.6
C22' Ga3 C24 C29 -103.3(11)
Pt1 Ga3 C24 C29 -63.7(5)
Pt2 Ga3 C24 C29 30.1(3)
C23 C24 C25 C21 0.0
C29 C24 C25 C21 180.0
Ga3 C24 C25 C21 65.0(3)
C23 C24 C25 C30 180.0
C29 C24 C25 C30 0.0
Ga3 C24 C25 C30 -115.0(3)
C23 C24 C25 Ga3 -65.0(3)
C29 C24 C25 Ga3 115.0(3)
C22 C21 C25 C24 0.0
C26 C21 C25 C24 180.0
Ga3 C21 C25 C24 -63.0(2)
C22 C21 C25 C30 180.0
C26 C21 C25 C30 0.0
Ga3 C21 C25 C30 117.0(2)
C22 C21 C25 Ga3 63.0(2)
C26 C21 C25 Ga3 -117.0(2)
C24' Ga3 C25 C24 94.5(5)
C25' Ga3 C25 C24 53.0(4)
C23 Ga3 C25 C24 37.97(9)
C23' Ga3 C25 C24 130.1(11)
C22 Ga3 C25 C24 79.52(14)
C21' Ga3 C25 C24 12.6(4)
C21 Ga3 C25 C24 116.22(13)
C22' Ga3 C25 C24 -21.7(10)
Pt1 Ga3 C25 C24 -155.0(3)
Pt2 Ga3 C25 C24 -49.7(4)
C24' Ga3 C25 C21 -21.8(5)
C25' Ga3 C25 C21 -63.2(4)
C23 Ga3 C25 C21 -78.24(15)
C24 Ga3 C25 C21 -116.22(13)
C23' Ga3 C25 C21 13.8(12)
C22 Ga3 C25 C21 -36.70(9)
C21' Ga3 C25 C21 -103.6(4)
C22' Ga3 C25 C21 -137.9(10)
Pt1 Ga3 C25 C21 88.8(3)
Pt2 Ga3 C25 C21 -165.9(4)
C24' Ga3 C25 C30 -144.4(5)
C25' Ga3 C25 C30 174.1(4)
C23 Ga3 C25 C30 159.09(5)
C24 Ga3 C25 C30 121.12(12)
C23' Ga3 C25 C30 -108.8(11)
C22 Ga3 C25 C30 -159.36(5)
C21' Ga3 C25 C30 133.8(4)
C21 Ga3 C25 C30 -122.66(13)
C22' Ga3 C25 C30 99.4(10)
Pt1 Ga3 C25 C30 -33.9(3)
Pt2 Ga3 C25 C30 71.4(4)
C24' Ga3 C21' C25' 38.15(17)
C23 Ga3 C21' C25' -9.3(10)
C24 Ga3 C21' C25' 127.5(12)
C23' Ga3 C21' C25' 80.2(3)
C22 Ga3 C21' C25' 22.0(6)
C25 Ga3 C21' C25' 99.3(5)
C21 Ga3 C21' C25' 61.2(5)
C22' Ga3 C21' C25' 116.8(2)
Pt1 Ga3 C21' C25' -175.8(17)
Pt2 Ga3 C21' C25' -110.4(6)
C24' Ga3 C21' C22' -78.7(2)
C25' Ga3 C21' C22' -116.8(2)
C23 Ga3 C21' C22' -126.2(9)
C24 Ga3 C21' C22' 10.7(13)
C23' Ga3 C21' C22' -36.68(15)
C22 Ga3 C21' C22' -94.8(5)
C25 Ga3 C21' C22' -17.5(5)
C21 Ga3 C21' C22' -55.7(5)
Pt1 Ga3 C21' C22' 67.3(16)
Pt2 Ga3 C21' C22' 132.8(7)
C24' Ga3 C21' C26' 158.84(10)
C25' Ga3 C21' C26' 120.7(2)
C23 Ga3 C21' C26' 111.4(10)
C24 Ga3 C21' C26' -111.8(13)
C23' Ga3 C21' C26' -159.16(9)
C22 Ga3 C21' C26' 142.7(6)
C25 Ga3 C21' C26' -140.0(6)
C21 Ga3 C21' C26' -178.1(6)
C22' Ga3 C21' C26' -122.5(2)
Pt1 Ga3 C21' C26' -55.2(16)
Pt2 Ga3 C21' C26' 10.3(7)
C25' C21' C22' C23' 0.0
C26' C21' C22' C23' 180.0
Ga3 C21' C22' C23' 61.9(5)
C25' C21' C22' C27' 180.0
C26' C21' C22' C27' 0.0
Ga3 C21' C22' C27' -118.1(5)
C25' C21' C22' Ga3 -61.9(5)
C26' C21' C22' Ga3 118.1(5)
C24' Ga3 C22' C23' -37.73(17)
C25' Ga3 C22' C23' -80.1(3)
C23 Ga3 C22' C23' -93.7(5)
C24 Ga3 C22' C23' -125.7(9)
C22 Ga3 C22' C23' -53.9(5)
C25 Ga3 C22' C23' 15.1(12)
C21' Ga3 C22' C23' -117.3(2)
C21 Ga3 C22' C23' -15.2(6)
Pt1 Ga3 C22' C23' 76.5(5)
Pt2 Ga3 C22' C23' 175.9(7)
C24' Ga3 C22' C21' 79.6(2)
C25' Ga3 C22' C21' 37.21(16)
C23 Ga3 C22' C21' 23.6(5)
C24 Ga3 C22' C21' -8.4(10)
C23' Ga3 C22' C21' 117.3(2)
C22 Ga3 C22' C21' 63.4(4)
C25 Ga3 C22' C21' 132.4(11)
C21 Ga3 C22' C21' 102.1(5)
Pt1 Ga3 C22' C21' -166.2(5)
Pt2 Ga3 C22' C21' -66.8(6)
C24' Ga3 C22' C27' -158.76(10)
C25' Ga3 C22' C27' 158.87(9)
C23 Ga3 C22' C27' 145.2(5)
C24 Ga3 C22' C27' 113.2(10)
C23' Ga3 C22' C27' -121.0(2)
C22 Ga3 C22' C27' -175.0(5)
C25 Ga3 C22' C27' -105.9(11)
C21' Ga3 C22' C27' 121.7(2)
C21 Ga3 C22' C27' -136.2(5)
Pt1 Ga3 C22' C27' -44.5(5)
Pt2 Ga3 C22' C27' 54.9(6)
C21' C22' C23' C24' 0.0
C27' C22' C23' C24' 180.0
Ga3 C22' C23' C24' 62.6(4)
C21' C22' C23' C28' 180.0
C27' C22' C23' C28' 0.0
Ga3 C22' C23' C28' -117.4(4)
C21' C22' C23' Ga3 -62.6(4)
C27' C22' C23' Ga3 117.4(4)
C24' Ga3 C23' C22' 116.2(2)
C25' Ga3 C23' C22' 78.0(3)
C23 Ga3 C23' C22' 62.6(4)
C24 Ga3 C23' C22' 21.3(4)
C22 Ga3 C23' C22' 103.2(5)
C25 Ga3 C23' C22' -14.5(10)
C21' Ga3 C23' C22' 36.48(17)
C21 Ga3 C23' C22' 138.2(12)
Pt1 Ga3 C23' C22' -132.5(4)
Pt2 Ga3 C23' C22' -13.9(19)
C25' Ga3 C23' C24' -38.20(17)
C23 Ga3 C23' C24' -53.6(4)
C24 Ga3 C23' C24' -94.9(4)
C22 Ga3 C23' C24' -13.1(5)
C25 Ga3 C23' C24' -130.7(10)
C21' Ga3 C23' C24' -79.7(2)
C21 Ga3 C23' C24' 22.0(13)
C22' Ga3 C23' C24' -116.2(2)
Pt1 Ga3 C23' C24' 111.2(5)
Pt2 Ga3 C23' C24' -130(2)
C24' Ga3 C23' C28' -120.8(2)
C25' Ga3 C23' C28' -159.05(8)
C23 Ga3 C23' C28' -174.4(4)
C24 Ga3 C23' C28' 144.3(4)
C22 Ga3 C23' C28' -133.9(5)
C25 Ga3 C23' C28' 108.4(10)
C21' Ga3 C23' C28' 159.42(8)
C21 Ga3 C23' C28' -98.8(12)
C22' Ga3 C23' C28' 122.9(2)
Pt1 Ga3 C23' C28' -9.6(4)
Pt2 Ga3 C23' C28' 109.0(19)
C22' C23' C24' C25' 0.0
C28' C23' C24' C25' 180.0
Ga3 C23' C24' C25' 65.3(4)
C22' C23' C24' C29' 180.0
C28' C23' C24' C29' 0.0
Ga3 C23' C24' C29' -114.7(4)
C22' C23' C24' Ga3 -65.3(4)
C28' C23' C24' Ga3 114.7(4)
C25' Ga3 C24' C23' 115.2(2)
C23 Ga3 C24' C23' 101.1(4)
C24 Ga3 C24' C23' 59.8(3)
C22 Ga3 C24' C23' 138.9(16)
C25 Ga3 C24' C23' 18.3(5)
C21' Ga3 C24' C23' 77.7(2)
C21 Ga3 C24' C23' -18.5(12)
C22' Ga3 C24' C23' 36.92(14)
Pt1 Ga3 C24' C23' -95.5(4)
Pt2 Ga3 C24' C23' 159.8(10)
C23 Ga3 C24' C25' -14.1(5)
C24 Ga3 C24' C25' -55.4(3)
C23' Ga3 C24' C25' -115.2(2)
C22 Ga3 C24' C25' 23.7(17)
C25 Ga3 C24' C25' -96.9(4)
C21' Ga3 C24' C25' -37.47(14)
C21 Ga3 C24' C25' -133.7(11)
C22' Ga3 C24' C25' -78.3(2)
Pt1 Ga3 C24' C25' 149.3(4)
Pt2 Ga3 C24' C25' 44.6(8)
C25' Ga3 C24' C29' -122.07(19)
C23 Ga3 C24' C29' -136.2(4)
C24 Ga3 C24' C29' -177.5(3)
C23' Ga3 C24' C29' 122.73(19)
C22 Ga3 C24' C29' -98.4(16)
C25 Ga3 C24' C29' 141.1(4)
C21' Ga3 C24' C29' -159.54(8)
C21 Ga3 C24' C29' 104.3(12)
C22' Ga3 C24' C29' 159.65(8)
Pt1 Ga3 C24' C29' 27.2(4)
Pt2 Ga3 C24' C29' -77.5(9)
C22' C21' C25' C24' 0.0
C26' C21' C25' C24' 180.0
Ga3 C21' C25' C24' -64.0(4)
C22' C21' C25' C30' 180.0
C26' C21' C25' C30' 0.0
Ga3 C21' C25' C30' 116.0(4)
C22' C21' C25' Ga3 64.0(4)
C26' C21' C25' Ga3 -116.0(4)
C23' C24' C25' C21' 0.0
C29' C24' C25' C21' 180.0
Ga3 C24' C25' C21' 66.2(4)
C23' C24' C25' C30' 180.0
C29' C24' C25' C30' 0.0
Ga3 C24' C25' C30' -113.8(4)
C23' C24' C25' Ga3 -66.2(4)
C29' C24' C25' Ga3 113.8(4)
C24' Ga3 C25' C21' -115.53(19)
C23 Ga3 C25' C21' 15.6(16)
C24 Ga3 C25' C21' -17.1(4)
C23' Ga3 C25' C21' -77.6(2)
C22 Ga3 C25' C21' -130.5(11)
C25 Ga3 C25' C21' -56.7(4)
C21 Ga3 C25' C21' -96.7(5)
C22' Ga3 C25' C21' -36.59(16)
Pt1 Ga3 C25' C21' 178.4(6)
Pt2 Ga3 C25' C21' 87.7(6)
C23 Ga3 C25' C24' 131.1(15)
C24 Ga3 C25' C24' 98.5(4)
C23' Ga3 C25' C24' 37.90(16)
C22 Ga3 C25' C24' -15.0(12)
C25 Ga3 C25' C24' 58.9(5)
C21' Ga3 C25' C24' 115.53(19)
C21 Ga3 C25' C24' 18.8(6)
C22' Ga3 C25' C24' 78.9(2)
Pt1 Ga3 C25' C24' -66.0(6)
Pt2 Ga3 C25' C24' -156.8(7)
C24' Ga3 C25' C30' 121.4(2)
C23 Ga3 C25' C30' -107.4(16)
C24 Ga3 C25' C30' -140.1(5)
C23' Ga3 C25' C30' 159.34(7)
C22 Ga3 C25' C30' 106.4(12)
C25 Ga3 C25' C30' -179.7(5)
C21' Ga3 C25' C30' -123.0(2)
C21 Ga3 C25' C30' 140.3(6)
C22' Ga3 C25' C30' -159.62(8)
Pt1 Ga3 C25' C30' 55.4(7)
Pt2 Ga3 C25' C30' -35.3(7)
